data_4083194
loop_
_publ_author_name
'Bubrin, Martina'
'Schweinfurth, David'
'Ehret, Fabian'
'Z\'ali\<s, Stanislav'
'Kvapilov\'a, Hana'
'Fiedler, Jan'
'Zeng, Qiang'
'Hartl, Franti\<sek'
'Kaim, Wolfgang'

_publ_section_title
;
 Structure and Spectroelectrochemical Response of Arene--Ruthenium and
 Arene--Osmium Complexes with Potentially Hemilabile Noninnocent
 Ligands
;
_journal_issue 18
_journal_name_full Organometallics
_journal_page_first 4973
_journal_paper_doi 10.1021/om5002815
_journal_volume 33
_journal_year 2014
_chemical_formula_moiety 'C32 H12 B F24, C31 H41 N O Ru S'
_chemical_formula_sum 'C63 H53 B F24 N O Ru S'
_chemical_formula_weight 1440.00
_chemical_name_systematic '[RuCymQSMe]BArF'
_chemical_properties_physical 'air-sensitive, oxygen-sensitive, paramagnetic'
_space_group_IT_number 2
_symmetry_cell_setting triclinic
_symmetry_Int_Tables_number 2
_symmetry_space_group_name_Hall '-P 1'
_symmetry_space_group_name_H-M 'P -1'
_atom_sites_solution_hydrogens geom
_atom_sites_solution_primary direct
_atom_sites_solution_secondary difmap
_audit_creation_method SHELXL-97
_cell_angle_alpha 67.150(3)
_cell_angle_beta 77.622(3)
_cell_angle_gamma 77.104(3)
_cell_formula_units_Z 4
_cell_length_a 16.1476(9)
_cell_length_b 22.7330(11)
_cell_length_c 22.7580(13)
_cell_measurement_reflns_used 32389
_cell_measurement_temperature 110(2)
_cell_measurement_theta_max 27.00
_cell_measurement_theta_min 1.62
_cell_volume 7428.1(7)
_computing_cell_refinement 'Bruker APEX II Software Suite, 2008'
_computing_data_collection 'Bruker APEX II Software Suite, 2008'
_computing_data_reduction 'Bruker APEX II Software Suite, 2008'
_computing_structure_refinement 'SHELXL-97 (Sheldrick, 1997)'
_computing_structure_solution 'SHELXS-97 (Sheldrick, 1990)'
_diffrn_ambient_temperature 110(2)
_diffrn_measured_fraction_theta_full 0.999
_diffrn_measured_fraction_theta_max 0.999
_diffrn_measurement_device_type 'Bruker Kappa APEX II Duo'
_diffrn_measurement_method 'Omega + Phi Scans'
_diffrn_radiation_monochromator graphite
_diffrn_radiation_probe x-ray
_diffrn_radiation_type MoK\a
_diffrn_radiation_wavelength 0.71073
_diffrn_reflns_av_R_equivalents 0.0499
_diffrn_reflns_av_sigmaI/netI 0.0662
_diffrn_reflns_limit_h_max 20
_diffrn_reflns_limit_h_min -20
_diffrn_reflns_limit_k_max 29
_diffrn_reflns_limit_k_min -28
_diffrn_reflns_limit_l_max 29
_diffrn_reflns_limit_l_min -29
_diffrn_reflns_number 121649
_diffrn_reflns_theta_full 25.00
_diffrn_reflns_theta_max 27.00
_diffrn_reflns_theta_min 1.62
_diffrn_source 'fine-focus sealed tube'
_diffrn_standards_decay_% 0
_diffrn_standards_interval_count 0
_diffrn_standards_number 0
_exptl_absorpt_coefficient_mu 0.335
_exptl_absorpt_correction_T_max 0.9785
_exptl_absorpt_correction_T_min 0.8291
_exptl_absorpt_correction_type numerical
_exptl_absorpt_process_details 'Blessing, 1995'
_exptl_crystal_colour dark-purple
_exptl_crystal_density_diffrn 1.288
_exptl_crystal_density_method 'not measured'
_exptl_crystal_description plates
_exptl_crystal_F_000 2908
_exptl_crystal_recrystallization_method Benzene
_exptl_crystal_size_max 0.65
_exptl_crystal_size_mid 0.24
_exptl_crystal_size_min 0.07
_platon_squeeze_details
;
;
_refine_diff_density_max 1.425
_refine_diff_density_min -0.830
_refine_diff_density_rms 0.085
_refine_ls_extinction_method none
_refine_ls_goodness_of_fit_ref 1.080
_refine_ls_hydrogen_treatment mixed
_refine_ls_matrix_type fullcycle
_refine_ls_number_parameters 1671
_refine_ls_number_reflns 32389
_refine_ls_number_restraints 0
_refine_ls_restrained_S_all 1.080
_refine_ls_R_factor_all 0.0803
_refine_ls_R_factor_gt 0.0495
_refine_ls_shift/su_max 0.001
_refine_ls_shift/su_mean 0.000
_refine_ls_structure_factor_coef Fsqd
_refine_ls_weighting_details 'calc w=1/[\s^2^(Fo^2^)+(0.0644P)^2^+0.0000P] where P=(Fo^2^+2Fc^2^)/3'
_refine_ls_weighting_scheme calc
_refine_ls_wR_factor_gt 0.1187
_refine_ls_wR_factor_ref 0.1285
_reflns_number_gt 22018
_reflns_number_total 32389
_reflns_threshold_expression >2sigma(I)
_cod_data_source_file om5002815_si_001.cif
_cod_data_source_block ac162
_cod_database_code 4083194

loop_
_symmetry_equiv_pos_as_xyz
'x, y, z'
'-x, -y, -z'

loop_
_atom_site_label
_atom_site_type_symbol
_atom_site_fract_x
_atom_site_fract_y
_atom_site_fract_z
_atom_site_U_iso_or_equiv
_atom_site_adp_type
_atom_site_occupancy
_atom_site_symmetry_multiplicity
_atom_site_calc_flag
_atom_site_refinement_flags
C1 C 0.16479(18) 0.23942(13) 0.05696(14) 0.016 Uani 1 1 d .
Ru1 Ru 0.224616(14) 0.110481(10) 0.058817(11) 0.01432(6) Uani 1 1 d .
S1 S 0.25191(5) 0.06670(3) 0.16762(4) 0.02069(16) Uani 1 1 d .
O1 O 0.23562(12) 0.20398(9) 0.04172(10) 0.0193(4) Uani 1 1 d .
N1 N 0.11145(15) 0.14206(10) 0.10590(11) 0.0165(5) Uani 1 1 d .
C2 C 0.09429(18) 0.20716(12) 0.09446(13) 0.0155(6) Uani 1 1 d .
C3 C 0.01886(18) 0.24068(13) 0.11811(13) 0.0174(6) Uani 1 1 d .
H3A H -0.0262 0.2179 0.1450 0.021 Uiso 1 1 calc R
C4 C 0.01030(19) 0.30605(13) 0.10233(14) 0.0195(6) Uani 1 1 d .
C5 C 0.0805(2) 0.33802(14) 0.06455(15) 0.0229(7) Uani 1 1 d .
H5A H 0.0738 0.3835 0.0536 0.027 Uiso 1 1 calc R
C6 C 0.1578(2) 0.30760(14) 0.04268(15) 0.0229(7) Uani 1 1 d .
C7 C -0.0703(2) 0.34624(14) 0.12522(16) 0.0280(7) Uani 1 1 d .
C8 C 0.2342(2) 0.34310(15) 0.00800(17) 0.0321(8) Uani 1 1 d .
C9 C -0.1106(2) 0.39592(17) 0.06730(18) 0.0419(10) Uani 1 1 d .
H9A H -0.1304 0.3737 0.0449 0.063 Uiso 1 1 calc R
H9B H -0.0679 0.4224 0.0378 0.063 Uiso 1 1 calc R
H9C H -0.1595 0.4237 0.0819 0.063 Uiso 1 1 calc R
C10 C -0.1361(3) 0.30484(18) 0.1697(2) 0.0657(15) Uani 1 1 d .
H10A H -0.1523 0.2808 0.1474 0.099 Uiso 1 1 calc R
H10B H -0.1870 0.3325 0.1822 0.099 Uiso 1 1 calc R
H10C H -0.1116 0.2744 0.2082 0.099 Uiso 1 1 calc R
C11 C -0.0438(3) 0.3830(2) 0.1612(2) 0.0611(13) Uani 1 1 d .
H11A H -0.0151 0.3520 0.1975 0.092 Uiso 1 1 calc R
H11B H -0.0951 0.4079 0.1774 0.092 Uiso 1 1 calc R
H11C H -0.0046 0.4125 0.1317 0.092 Uiso 1 1 calc R
C12 C 0.2102(2) 0.41600(15) -0.0045(2) 0.0435(10) Uani 1 1 d .
H12A H 0.1648 0.4346 -0.0320 0.065 Uiso 1 1 calc R
H12B H 0.2608 0.4372 -0.0261 0.065 Uiso 1 1 calc R
H12C H 0.1897 0.4226 0.0366 0.065 Uiso 1 1 calc R
C13 C 0.2681(3) 0.33473(16) -0.05616(18) 0.0468(11) Uani 1 1 d .
H13A H 0.2240 0.3548 -0.0847 0.070 Uiso 1 1 calc R
H13B H 0.2827 0.2886 -0.0494 0.070 Uiso 1 1 calc R
H13C H 0.3195 0.3554 -0.0758 0.070 Uiso 1 1 calc R
C14 C 0.3045(2) 0.31513(18) 0.0519(2) 0.0452(10) Uani 1 1 d .
H14A H 0.3245 0.2696 0.0571 0.068 Uiso 1 1 calc R
H14B H 0.2812 0.3185 0.0941 0.068 Uiso 1 1 calc R
H14C H 0.3527 0.3394 0.0324 0.068 Uiso 1 1 calc R
C20 C 0.07993(19) 0.09745(12) 0.16571(14) 0.0172(6) Uani 1 1 d .
C21 C 0.14325(19) 0.05799(13) 0.20343(14) 0.0191(6) Uani 1 1 d .
C22 C 0.1221(2) 0.01235(14) 0.26345(14) 0.0249(7) Uani 1 1 d .
H22A H 0.1657 -0.0146 0.2885 0.030 Uiso 1 1 calc R
C23 C 0.0367(2) 0.00661(14) 0.28632(16) 0.0305(8) Uani 1 1 d .
H23A H 0.0212 -0.0237 0.3279 0.037 Uiso 1 1 calc R
C24 C -0.0265(2) 0.04469(14) 0.24896(16) 0.0275(7) Uani 1 1 d .
H24A H -0.0848 0.0394 0.2647 0.033 Uiso 1 1 calc R
C25 C -0.00557(19) 0.09051(13) 0.18875(15) 0.0213(7) Uani 1 1 d .
H25A H -0.0493 0.1168 0.1636 0.026 Uiso 1 1 calc R
C26 C 0.2702(2) 0.13002(16) 0.19036(17) 0.0329(8) Uani 1 1 d .
H26A H 0.2649 0.1154 0.2374 0.049 Uiso 1 1 calc R
H26B H 0.2277 0.1686 0.1747 0.049 Uiso 1 1 calc R
H26C H 0.3280 0.1404 0.1713 0.049 Uiso 1 1 calc R
C30 C 0.16525(19) 0.07072(13) 0.00775(14) 0.0182(6) Uani 1 1 d .
H30A H 0.1012 0.0756 0.0136 0.022 Uiso 1 1 calc R
C31 C 0.21069(18) 0.01760(13) 0.05294(14) 0.0176(6) Uani 1 1 d .
C32 C 0.29778(18) 0.01991(13) 0.05096(14) 0.0171(6) Uani 1 1 d .
H32A H 0.3279 -0.0111 0.0878 0.021 Uiso 1 1 calc R
C33 C 0.34017(19) 0.07076(13) 0.00435(14) 0.0181(6) Uani 1 1 d .
H33A H 0.3986 0.0747 0.0093 0.022 Uiso 1 1 calc R
C34 C 0.29421(19) 0.12191(14) -0.04085(14) 0.0195(6) Uani 1 1 d .
C35 C 0.20623(19) 0.12152(13) -0.03885(13) 0.0186(6) Uani 1 1 d .
H35A H 0.1705 0.1615 -0.0646 0.022 Uiso 1 1 calc R
C36 C 0.3377(2) 0.17708(15) -0.08916(15) 0.0294(8) Uani 1 1 d .
H36A H 0.3666 0.1658 -0.1267 0.044 Uiso 1 1 calc R
H36B H 0.3801 0.1855 -0.0695 0.044 Uiso 1 1 calc R
H36C H 0.2948 0.2159 -0.1027 0.044 Uiso 1 1 calc R
C37 C 0.16989(19) -0.03962(13) 0.10242(15) 0.0212(7) Uani 1 1 d .
H37A H 0.1815 -0.0452 0.1459 0.025 Uiso 1 1 calc R
C38 C 0.2131(2) -0.10081(13) 0.08829(16) 0.0283(7) Uani 1 1 d .
H38A H 0.2752 -0.1064 0.0879 0.042 Uiso 1 1 calc R
H38B H 0.2016 -0.0968 0.0462 0.042 Uiso 1 1 calc R
H38C H 0.1901 -0.1383 0.1217 0.042 Uiso 1 1 calc R
C39 C 0.0734(2) -0.03059(15) 0.10466(18) 0.0319(8) Uani 1 1 d .
H39A H 0.0467 0.0086 0.1139 0.048 Uiso 1 1 calc R
H39B H 0.0508 -0.0680 0.1385 0.048 Uiso 1 1 calc R
H39C H 0.0604 -0.0265 0.0630 0.048 Uiso 1 1 calc R
S1A S -0.09460(5) 0.42904(4) 0.34294(4) 0.02212(16) Uani 1 1 d .
O1A O -0.12825(13) 0.29388(9) 0.46785(10) 0.0193(4) Uani 1 1 d .
N1A N -0.23855(16) 0.36621(11) 0.39300(11) 0.0191(5) Uani 1 1 d .
C1A C -0.16478(19) 0.26363(13) 0.44424(14) 0.0190(6) Uani 1 1 d .
Ru2 Ru -0.174928(15) 0.390109(10) 0.447319(11) 0.01504(6) Uani 1 1 d .
C2A C -0.22432(18) 0.30197(13) 0.40065(14) 0.0184(6) Uani 1 1 d .
C3A C -0.2601(2) 0.27447(13) 0.36817(15) 0.0217(7) Uani 1 1 d .
H3AA H -0.2964 0.3012 0.3369 0.026 Uiso 1 1 calc R
C5A C -0.1845(2) 0.17110(13) 0.42616(15) 0.0233(7) Uani 1 1 d .
H5AA H -0.1728 0.1258 0.4352 0.028 Uiso 1 1 calc R
C4A C -0.24261(19) 0.20890(13) 0.38166(14) 0.0209(6) Uani 1 1 d .
C6A C -0.14380(19) 0.19553(13) 0.45733(14) 0.0208(6) Uani 1 1 d .
C7A C -0.2841(2) 0.17526(14) 0.35132(16) 0.0273(7) Uani 1 1 d .
C8A C -0.0782(2) 0.15341(14) 0.50215(16) 0.0262(7) Uani 1 1 d .
C9A C -0.3372(2) 0.12821(16) 0.40498(18) 0.0374(9) Uani 1 1 d .
H9AA H -0.3001 0.0967 0.4357 0.056 Uiso 1 1 calc R
H9AB H -0.3634 0.1056 0.3866 0.056 Uiso 1 1 calc R
H9AC H -0.3824 0.1521 0.4272 0.056 Uiso 1 1 calc R
C10A C -0.2126(2) 0.13870(16) 0.31572(17) 0.0376(9) Uani 1 1 d .
H10D H -0.1802 0.1697 0.2804 0.056 Uiso 1 1 calc R
H10E H -0.2382 0.1148 0.2983 0.056 Uiso 1 1 calc R
H10F H -0.1738 0.1084 0.3458 0.056 Uiso 1 1 calc R
C11A C -0.3432(3) 0.22321(16) 0.30403(19) 0.0419(10) Uani 1 1 d .
H11D H -0.3105 0.2550 0.2700 0.063 Uiso 1 1 calc R
H11E H -0.3899 0.2454 0.3269 0.063 Uiso 1 1 calc R
H11F H -0.3671 0.2001 0.2848 0.063 Uiso 1 1 calc R
C12A C 0.0072(2) 0.17947(16) 0.4771(2) 0.0420(10) Uani 1 1 d .
H12D H 0.0246 0.1836 0.4318 0.063 Uiso 1 1 calc R
H12E H 0.0513 0.1496 0.5026 0.063 Uiso 1 1 calc R
H12F H 0.0005 0.2219 0.4807 0.063 Uiso 1 1 calc R
C13A C -0.0620(2) 0.08278(14) 0.50655(18) 0.0371(9) Uani 1 1 d .
H13D H -0.0392 0.0806 0.4638 0.056 Uiso 1 1 calc R
H13E H -0.1160 0.0652 0.5224 0.056 Uiso 1 1 calc R
H13F H -0.0204 0.0575 0.5363 0.056 Uiso 1 1 calc R
C14A C -0.1131(3) 0.15487(16) 0.57041(17) 0.0420(10) Uani 1 1 d .
H14D H -0.1633 0.1326 0.5881 0.063 Uiso 1 1 calc R
H14E H -0.1296 0.1998 0.5681 0.063 Uiso 1 1 calc R
H14F H -0.0685 0.1331 0.5983 0.063 Uiso 1 1 calc R
C20A C -0.2508(2) 0.41290(13) 0.33111(14) 0.0200(6) Uani 1 1 d .
C21A C -0.1818(2) 0.44597(13) 0.29878(14) 0.0210(7) Uani 1 1 d .
C22A C -0.1840(2) 0.49168(14) 0.23727(15) 0.0272(7) Uani 1 1 d .
H22B H -0.1368 0.5142 0.2156 0.033 Uiso 1 1 calc R
C23A C -0.2555(2) 0.50403(15) 0.20787(16) 0.0335(9) Uani 1 1 d .
H23B H -0.2572 0.5346 0.1653 0.040 Uiso 1 1 calc R
C24A C -0.3252(2) 0.47196(15) 0.24012(16) 0.0314(8) Uani 1 1 d .
H24B H -0.3744 0.4811 0.2196 0.038 Uiso 1 1 calc R
C25A C -0.3234(2) 0.42677(14) 0.30209(16) 0.0268(7) Uani 1 1 d .
H25B H -0.3716 0.4056 0.3244 0.032 Uiso 1 1 calc R
C26A C -0.0259(2) 0.36139(16) 0.32447(16) 0.0330(8) Uani 1 1 d .
H26D H 0.0013 0.3765 0.2795 0.049 Uiso 1 1 calc R
H26E H -0.0604 0.3284 0.3312 0.049 Uiso 1 1 calc R
H26F H 0.0186 0.3429 0.3528 0.049 Uiso 1 1 calc R
C30A C -0.28926(19) 0.42852(13) 0.50088(14) 0.0195(6) Uani 1 1 d .
H30B H -0.3469 0.4224 0.4967 0.023 Uiso 1 1 calc R
C31A C -0.25174(18) 0.48226(12) 0.45340(14) 0.0163(6) Uani 1 1 d .
C32A C -0.16418(19) 0.48127(13) 0.45329(14) 0.0176(6) Uani 1 1 d .
H32B H -0.1330 0.5125 0.4154 0.021 Uiso 1 1 calc R
C33A C -0.11522(19) 0.43113(13) 0.49874(13) 0.0175(6) Uani 1 1 d .
H33B H -0.0514 0.4282 0.4918 0.021 Uiso 1 1 calc R
C35A C -0.2416(2) 0.37854(14) 0.54578(14) 0.0217(7) Uani 1 1 d .
H35B H -0.2662 0.3380 0.5723 0.026 Uiso 1 1 calc R
C36A C -0.1011(2) 0.32342(14) 0.59034(15) 0.0285(7) Uani 1 1 d .
H36D H -0.1022 0.3324 0.6293 0.043 Uiso 1 1 calc R
H36E H -0.0418 0.3176 0.5694 0.043 Uiso 1 1 calc R
H36F H -0.1256 0.2839 0.6020 0.043 Uiso 1 1 calc R
C37A C -0.3010(2) 0.53825(13) 0.40487(15) 0.0225(7) Uani 1 1 d .
H37B H -0.2679 0.5439 0.3610 0.027 Uiso 1 1 calc R
C38A C -0.3906(2) 0.52773(15) 0.40445(17) 0.0326(8) Uani 1 1 d .
H38D H -0.3869 0.4871 0.3978 0.049 Uiso 1 1 calc R
H38E H -0.4165 0.5636 0.3695 0.049 Uiso 1 1 calc R
H38F H -0.4260 0.5257 0.4457 0.049 Uiso 1 1 calc R
C39A C -0.3060(2) 0.60038(13) 0.41769(16) 0.0296(8) Uani 1 1 d .
H39D H -0.2480 0.6071 0.4172 0.044 Uiso 1 1 calc R
H39E H -0.3399 0.5966 0.4599 0.044 Uiso 1 1 calc R
H39F H -0.3334 0.6371 0.3842 0.044 Uiso 1 1 calc R
C34A C -0.15319(19) 0.37921(14) 0.54472(14) 0.0199(6) Uani 1 1 d .
F1 F -0.45896(12) 0.04073(8) 0.04247(9) 0.0320(4) Uani 1 1 d .
B1 B -0.3529(2) -0.16582(15) 0.30196(16) 0.0175(7) Uani 1 1 d .
F2 F -0.54066(13) 0.03831(11) 0.13070(10) 0.0491(6) Uani 1 1 d .
F3 F -0.51558(13) -0.04324(9) 0.10095(10) 0.0404(5) Uani 1 1 d .
F4 F -0.14115(14) 0.00352(12) 0.16970(10) 0.0541(6) Uani 1 1 d .
F5 F -0.1915(3) 0.0673(2) 0.0890(2) 0.0478(11) Uiso 0.50 1 d P
F5A F -0.1727(3) 0.0446(2) 0.0685(2) 0.0406(10) Uiso 0.50 1 d P
F6 F -0.1258(4) -0.0197(3) 0.0881(3) 0.0635(15) Uiso 0.50 1 d P
F6A F -0.1130(3) -0.05096(18) 0.10930(19) 0.0312(9) Uiso 0.50 1 d P
F11 F -0.65663(17) -0.01235(11) 0.32055(12) 0.0694(8) Uani 1 1 d .
F12 F -0.72119(15) -0.05770(11) 0.41318(15) 0.0774(9) Uani 1 1 d .
F13 F -0.61457(17) -0.01313(11) 0.40190(15) 0.0756(9) Uani 1 1 d .
F14 F -0.65354(14) -0.29377(10) 0.47907(10) 0.0487(6) Uani 1 1 d .
F15 F -0.56488(16) -0.29853(11) 0.53808(11) 0.0598(7) Uani 1 1 d .
F16 F -0.52394(17) -0.33905(10) 0.46461(14) 0.0821(10) Uani 1 1 d .
F20 F -0.13789(19) -0.04673(13) 0.38604(15) 0.0844(10) Uani 1 1 d .
F21 F -0.2536(3) -0.0071(2) 0.3722(2) 0.0397(11) Uiso 0.50 1 d P
F21A F -0.2850(3) -0.01219(18) 0.39733(19) 0.0334(10) Uiso 0.50 1 d P
F22 F -0.22014(19) -0.06528(11) 0.47224(12) 0.0689(8) Uani 1 1 d .
F23 F -0.23290(15) -0.33559(9) 0.52030(11) 0.0519(6) Uani 1 1 d .
F24 F -0.1076(2) -0.30256(17) 0.51138(18) 0.0258(9) Uiso 0.50 1 d P
F24A F -0.1388(3) -0.2978(2) 0.5329(2) 0.0462(12) Uiso 0.50 1 d P
F25 F -0.12505(16) -0.33714(10) 0.44886(12) 0.0615(7) Uani 1 1 d .
F30 F -0.07923(14) -0.29774(12) 0.21495(16) 0.0815(10) Uani 1 1 d .
F31 F -0.11924(13) -0.36203(11) 0.18400(12) 0.0566(7) Uani 1 1 d .
F32 F -0.11234(17) -0.38808(14) 0.28197(14) 0.0863(10) Uani 1 1 d .
F33 F -0.48378(17) -0.27963(11) 0.17952(12) 0.0695(8) Uani 1 1 d .
F34 F -0.42245(14) -0.37748(11) 0.21296(14) 0.0636(8) Uani 1 1 d .
F35 F -0.50887(14) -0.33815(11) 0.27695(11) 0.0505(6) Uani 1 1 d .
C106 C -0.4786(2) 0.00299(14) 0.10389(15) 0.0250(7) Uani 1 1 d .
C100 C -0.26815(18) -0.07637(13) 0.20918(14) 0.0194(6) Uani 1 1 d .
H10G H -0.2203 -0.0938 0.2321 0.023 Uiso 1 1 calc R
C101 C -0.26074(19) -0.02538(14) 0.15054(15) 0.0216(7) Uani 1 1 d .
C102 C -0.32811(19) 0.00148(13) 0.11516(14) 0.0195(6) Uani 1 1 d .
H10H H -0.3228 0.0365 0.0752 0.023 Uiso 1 1 calc R
C103 C -0.40326(18) -0.02400(13) 0.13939(14) 0.0174(6) Uani 1 1 d .
C104 C -0.41142(18) -0.07515(13) 0.19829(14) 0.0173(6) Uani 1 1 d .
H10I H -0.4642 -0.0916 0.2136 0.021 Uiso 1 1 calc R
C105 C -0.34465(18) -0.10302(13) 0.23558(14) 0.0173(6) Uani 1 1 d .
C107 C -0.1781(2) 0.00018(18) 0.12624(16) 0.0364(9) Uani 1 1 d .
C110 C -0.47248(19) -0.22262(13) 0.38970(14) 0.0205(6) Uani 1 1 d .
H11G H -0.4346 -0.2618 0.3925 0.025 Uiso 1 1 calc R
C111 C -0.44780(18) -0.16471(13) 0.34407(14) 0.0168(6) Uani 1 1 d .
C112 C -0.50704(18) -0.10900(13) 0.34325(14) 0.0194(6) Uani 1 1 d .
H11H H -0.4936 -0.0682 0.3136 0.023 Uiso 1 1 calc R
C113 C -0.58423(19) -0.11120(14) 0.38401(15) 0.0231(7) Uani 1 1 d .
C114 C -0.60656(19) -0.16913(15) 0.42855(15) 0.0244(7) Uani 1 1 d .
H11I H -0.6594 -0.1704 0.4567 0.029 Uiso 1 1 calc R
C115 C -0.5498(2) -0.22533(14) 0.43102(15) 0.0245(7) Uani 1 1 d .
C116 C -0.6435(2) -0.04973(15) 0.38037(17) 0.0318(8) Uani 1 1 d .
C117 C -0.5718(2) -0.28876(16) 0.47719(18) 0.0358(9) Uani 1 1 d .
C120 C -0.28912(18) -0.17161(13) 0.35151(14) 0.0179(6) Uani 1 1 d .
C121 C -0.27588(19) -0.11695(13) 0.36006(15) 0.0208(6) Uani 1 1 d .
H12G H -0.2984 -0.0755 0.3324 0.025 Uiso 1 1 calc R
C122 C -0.2311(2) -0.12093(14) 0.40740(15) 0.0239(7) Uani 1 1 d .
C123 C -0.1964(2) -0.18085(14) 0.44863(16) 0.0267(7) Uani 1 1 d .
H12H H -0.1657 -0.1841 0.4813 0.032 Uiso 1 1 calc R
C124 C -0.2081(2) -0.23532(14) 0.44038(15) 0.0250(7) Uani 1 1 d .
C125 C -0.25365(18) -0.23121(13) 0.39345(14) 0.0195(6) Uani 1 1 d .
H12I H -0.2610 -0.2698 0.3897 0.023 Uiso 1 1 calc R
C126 C -0.2157(2) -0.06110(16) 0.41284(18) 0.0374(9) Uani 1 1 d .
C127 C -0.1719(3) -0.30141(16) 0.48324(18) 0.0401(9) Uani 1 1 d .
C130 C -0.32987(18) -0.22752(12) 0.27743(13) 0.0164(6) Uani 1 1 d .
C131 C -0.24523(19) -0.25573(13) 0.26382(14) 0.0197(6) Uani 1 1 d .
H13G H -0.1998 -0.2397 0.2704 0.024 Uiso 1 1 calc R
C132 C -0.22548(19) -0.30664(14) 0.24084(15) 0.0226(7) Uani 1 1 d .
C133 C -0.2902(2) -0.33099(13) 0.23002(14) 0.0221(7) Uani 1 1 d .
H13H H -0.2768 -0.3661 0.2150 0.027 Uiso 1 1 calc R
C134 C -0.37408(19) -0.30320(13) 0.24154(14) 0.0198(6) Uani 1 1 d .
C135 C -0.39313(18) -0.25227(13) 0.26491(13) 0.0174(6) Uani 1 1 d .
H13I H -0.4515 -0.2339 0.2725 0.021 Uiso 1 1 calc R
C136 C -0.1344(2) -0.33685(17) 0.23013(19) 0.0369(9) Uani 1 1 d .
C137 C -0.4464(2) -0.32459(15) 0.22761(16) 0.0285(7) Uani 1 1 d .
B2 B -0.2325(2) 0.33587(14) 0.79877(15) 0.0148(7) Uani 1 1 d .
F101 F -0.03411(14) 0.48635(9) 0.81511(9) 0.0403(5) Uani 1 1 d .
F102 F 0.01576(13) 0.43705(10) 0.90471(10) 0.0427(5) Uani 1 1 d .
F103 F -0.11532(13) 0.48387(9) 0.90303(10) 0.0431(5) Uani 1 1 d .
F104 F 0.03386(14) 0.20267(10) 0.98287(11) 0.0522(6) Uani 1 1 d .
F105 F -0.09039(16) 0.20052(10) 1.03657(10) 0.0562(6) Uani 1 1 d .
F106 F -0.0554(2) 0.15981(10) 0.96278(13) 0.0812(10) Uani 1 1 d .
F110 F 0.04566(13) 0.16445(11) 0.77442(11) 0.0497(6) Uani 1 1 d .
F111 F 0.04273(14) 0.21838(12) 0.67670(12) 0.0730(9) Uani 1 1 d .
F112 F 0.02128(14) 0.12024(11) 0.71560(14) 0.0665(8) Uani 1 1 d .
F113 F -0.3709(3) 0.20364(18) 0.70906(19) 0.0313(9) Uiso 0.50 1 d P
F114 F -0.3480(3) 0.2136(2) 0.6779(2) 0.0489(12) Uiso 0.50 1 d P
F115 F -0.27458(14) 0.12268(11) 0.70169(14) 0.0613(7) Uani 1 1 d .
F116 F -0.3659(4) 0.1546(3) 0.7754(3) 0.0670(16) Uiso 0.50 1 d P
F117 F -0.3377(3) 0.1232(2) 0.7888(2) 0.0459(12) Uiso 0.50 1 d P
F120 F -0.09288(12) 0.53857(8) 0.54092(8) 0.0289(4) Uani 1 1 d .
F121 F -0.02038(12) 0.46104(9) 0.60789(10) 0.0447(6) Uani 1 1 d .
F122 F -0.07413(14) 0.54868(11) 0.62624(10) 0.0481(6) Uani 1 1 d .
F123 F -0.40967(15) 0.57893(10) 0.59732(14) 0.0754(9) Uani 1 1 d .
F124 F -0.41983(14) 0.49348(14) 0.58565(12) 0.0694(8) Uani 1 1 d .
F125 F -0.47165(12) 0.50666(11) 0.67345(10) 0.0479(6) Uani 1 1 d .
F130 F -0.57313(14) 0.45100(11) 0.89139(12) 0.0570(7) Uani 1 1 d .
F131 F -0.46200(15) 0.48552(9) 0.89594(14) 0.0713(9) Uani 1 1 d .
F132 F -0.52873(15) 0.42465(10) 0.98058(10) 0.0474(6) Uani 1 1 d .
F133 F -0.44285(13) 0.16331(8) 0.93755(9) 0.0373(5) Uani 1 1 d .
F134 F -0.37702(13) 0.16007(8) 1.01142(9) 0.0395(5) Uani 1 1 d .
F135 F -0.51268(13) 0.19578(9) 1.01360(10) 0.0463(6) Uani 1 1 d .
C200 C -0.13264(18) 0.27744(13) 0.88804(14) 0.0179(6) Uani 1 1 d .
H20A H -0.1497 0.2389 0.8910 0.021 Uiso 1 1 calc R
C201 C -0.16358(17) 0.33619(12) 0.84196(13) 0.0144(6) Uani 1 1 d .
C202 C -0.13663(18) 0.39081(13) 0.84059(14) 0.0183(6) Uani 1 1 d .
H20B H -0.1566 0.4319 0.8108 0.022 Uiso 1 1 calc R
C203 C -0.08117(19) 0.38697(14) 0.88169(14) 0.0200(6) Uani 1 1 d .
C204 C -0.05105(19) 0.32852(14) 0.92643(15) 0.0228(7) Uani 1 1 d .
H20C H -0.0131 0.3260 0.9542 0.027 Uiso 1 1 calc R
C205 C -0.07837(19) 0.27355(14) 0.92923(14) 0.0211(7) Uani 1 1 d .
C206 C -0.0540(2) 0.44766(15) 0.87645(16) 0.0282(7) Uani 1 1 d .
C207 C -0.0489(2) 0.20942(16) 0.97729(18) 0.0360(9) Uani 1 1 d .
C210 C -0.26113(19) 0.24762(13) 0.75859(14) 0.0176(6) Uani 1 1 d .
H21A H -0.3203 0.2653 0.7630 0.021 Uiso 1 1 calc R
C211 C -0.23597(19) 0.19594(14) 0.73811(14) 0.0206(6) Uani 1 1 d .
C212 C -0.15003(19) 0.16984(13) 0.72823(14) 0.0197(6) Uani 1 1 d .
H21B H -0.1331 0.1341 0.7142 0.024 Uiso 1 1 calc R
C213 C -0.08958(19) 0.19780(13) 0.73952(13) 0.0177(6) Uani 1 1 d .
C214 C -0.11566(18) 0.24884(13) 0.76218(13) 0.0156(6) Uani 1 1 d .
H21C H -0.0732 0.2665 0.7704 0.019 Uiso 1 1 calc R
C215 C -0.20199(18) 0.27508(12) 0.77324(13) 0.0153(6) Uani 1 1 d .
C216 C 0.0036(2) 0.17513(14) 0.72590(15) 0.0244(7) Uani 1 1 d .
C217 C -0.3034(2) 0.16648(17) 0.72775(18) 0.0335(8) Uani 1 1 d .
C220 C -0.32126(18) 0.48423(13) 0.65170(14) 0.0197(6) Uani 1 1 d .
C221 C -0.31716(18) 0.43092(13) 0.70894(14) 0.0170(6) Uani 1 1 d .
H22C H -0.3685 0.4146 0.7321 0.020 Uiso 1 1 calc R
C222 C -0.23983(18) 0.40072(13) 0.73332(14) 0.0170(6) Uani 1 1 d .
C223 C -0.16670(18) 0.42622(12) 0.69628(13) 0.0159(6) Uani 1 1 d .
H22D H -0.1126 0.4066 0.7104 0.019 Uiso 1 1 calc R
C224 C -0.17038(18) 0.47946(13) 0.63927(14) 0.0178(6) Uani 1 1 d .
C225 C -0.24704(19) 0.50919(13) 0.61609(14) 0.0202(6) Uani 1 1 d .
H22E H -0.2493 0.5455 0.5771 0.024 Uiso 1 1 calc R
C226 C -0.0904(2) 0.50625(14) 0.60396(15) 0.0237(7) Uani 1 1 d .
C227 C -0.4052(2) 0.51496(15) 0.62770(16) 0.0303(8) Uani 1 1 d .
C230 C -0.34664(18) 0.26916(13) 0.88795(14) 0.0175(6) Uani 1 1 d .
H23C H -0.3128 0.2313 0.8822 0.021 Uiso 1 1 calc R
C231 C -0.32223(18) 0.32913(13) 0.84836(13) 0.0160(6) Uani 1 1 d .
C232 C -0.37482(18) 0.38266(13) 0.86050(14) 0.0180(6) Uani 1 1 d .
H23D H -0.3610 0.4246 0.8354 0.022 Uiso 1 1 calc R
C233 C -0.44572(19) 0.37664(14) 0.90736(15) 0.0223(7) Uani 1 1 d .
C234 C -0.46847(19) 0.31595(14) 0.94560(15) 0.0226(7) Uani 1 1 d .
H23E H -0.5174 0.3116 0.9779 0.027 Uiso 1 1 calc R
C235 C -0.41783(19) 0.26253(13) 0.93508(14) 0.0208(6) Uani 1 1 d .
C236 C -0.5010(2) 0.43487(15) 0.91788(17) 0.0318(8) Uani 1 1 d .
C237 C -0.4386(2) 0.19604(14) 0.97444(16) 0.0290(8) Uani 1 1 d .

loop_
_atom_site_aniso_label
_atom_site_aniso_U_11
_atom_site_aniso_U_22
_atom_site_aniso_U_33
_atom_site_aniso_U_23
_atom_site_aniso_U_13
_atom_site_aniso_U_12
C1 0.016 0.016 0.016 -0.006 -0.002 -0.003
Ru1 0.01214(12) 0.01229(11) 0.01579(12) -0.00325(9) -0.00188(9) 0.00011(9)
S1 0.0173(4) 0.0228(4) 0.0198(4) -0.0063(3) -0.0058(3) 0.0018(3)
O1 0.0179(11) 0.0135(10) 0.0237(12) -0.0052(8) 0.0001(9) -0.0023(8)
N1 0.0121(12) 0.0148(12) 0.0177(13) -0.0025(10) -0.0013(10) 0.0006(9)
C2 0.0169(15) 0.0127(13) 0.0147(15) -0.0015(11) -0.0041(12) -0.0022(11)
C3 0.0156(15) 0.0206(15) 0.0134(15) -0.0046(12) -0.0023(12) -0.0002(12)
C4 0.0190(16) 0.0203(15) 0.0188(16) -0.0075(12) -0.0045(13) 0.0004(12)
C5 0.0287(18) 0.0148(14) 0.0250(17) -0.0081(13) -0.0045(14) -0.0010(12)
C6 0.0227(17) 0.0175(15) 0.0273(18) -0.0084(13) -0.0007(14) -0.0029(12)
C7 0.0295(19) 0.0201(16) 0.0288(19) -0.0106(14) -0.0009(15) 0.0077(13)
C8 0.0298(19) 0.0211(16) 0.043(2) -0.0131(15) 0.0049(16) -0.0069(14)
C9 0.032(2) 0.041(2) 0.040(2) -0.0118(18) -0.0073(17) 0.0174(17)
C10 0.045(3) 0.030(2) 0.083(3) -0.009(2) 0.037(2) 0.0044(18)
C11 0.061(3) 0.073(3) 0.066(3) -0.060(3) -0.016(2) 0.026(2)
C12 0.040(2) 0.0240(18) 0.065(3) -0.0198(18) 0.014(2) -0.0162(16)
C13 0.057(3) 0.0246(18) 0.048(2) -0.0128(17) 0.027(2) -0.0172(17)
C14 0.025(2) 0.041(2) 0.076(3) -0.029(2) 0.005(2) -0.0136(16)
C20 0.0201(16) 0.0121(13) 0.0181(16) -0.0054(12) 0.0000(12) -0.0021(11)
C21 0.0196(16) 0.0168(14) 0.0184(16) -0.0062(12) -0.0003(12) -0.0004(12)
C22 0.0289(18) 0.0206(15) 0.0172(16) -0.0032(13) -0.0023(14) 0.0046(13)
C23 0.040(2) 0.0199(16) 0.0235(18) -0.0036(14) 0.0060(15) -0.0053(14)
C24 0.0251(18) 0.0219(16) 0.0312(19) -0.0085(14) 0.0067(15) -0.0070(13)
C25 0.0181(16) 0.0184(15) 0.0260(17) -0.0083(13) 0.0004(13) -0.0027(12)
C26 0.035(2) 0.039(2) 0.031(2) -0.0167(16) -0.0061(16) -0.0116(16)
C30 0.0134(15) 0.0189(14) 0.0226(17) -0.0080(12) -0.0052(12) 0.0007(11)
C31 0.0167(15) 0.0161(14) 0.0171(15) -0.0045(12) -0.0004(12) -0.0013(11)
C32 0.0157(15) 0.0170(14) 0.0169(15) -0.0058(12) -0.0039(12) 0.0019(11)
C33 0.0146(15) 0.0186(14) 0.0210(16) -0.0094(12) 0.0003(12) -0.0011(11)
C34 0.0194(16) 0.0263(16) 0.0125(15) -0.0084(12) 0.0015(12) -0.0035(12)
C35 0.0236(17) 0.0162(14) 0.0145(15) -0.0037(12) -0.0071(13) 0.0010(12)
C36 0.036(2) 0.0257(17) 0.0202(17) -0.0042(14) 0.0066(15) -0.0109(14)
C37 0.0238(17) 0.0139(14) 0.0231(17) -0.0047(12) -0.0005(13) -0.0036(12)
C38 0.0310(19) 0.0150(15) 0.0323(19) -0.0042(13) -0.0005(15) -0.0024(13)
C39 0.0242(18) 0.0242(17) 0.044(2) -0.0101(15) 0.0031(16) -0.0084(14)
S1A 0.0209(4) 0.0261(4) 0.0204(4) -0.0094(3) 0.0002(3) -0.0066(3)
O1A 0.0196(11) 0.0143(10) 0.0234(12) -0.0054(8) -0.0076(9) 0.0006(8)
N1A 0.0235(14) 0.0145(12) 0.0189(13) -0.0036(10) -0.0060(11) -0.0037(10)
C1A 0.0187(16) 0.0175(14) 0.0187(16) -0.0046(12) -0.0021(12) -0.0031(12)
Ru2 0.01613(12) 0.01257(11) 0.01570(13) -0.00363(9) -0.00352(10) -0.00221(9)
C2A 0.0175(15) 0.0148(14) 0.0207(16) -0.0041(12) -0.0015(12) -0.0034(11)
C3A 0.0238(17) 0.0191(15) 0.0224(17) -0.0061(13) -0.0075(13) -0.0026(12)
C5A 0.0239(17) 0.0127(14) 0.0282(18) -0.0051(13) -0.0002(14) -0.0005(12)
C4A 0.0221(16) 0.0196(15) 0.0224(17) -0.0092(13) -0.0007(13) -0.0051(12)
C6A 0.0200(16) 0.0162(14) 0.0227(17) -0.0061(12) -0.0007(13) 0.0002(12)
C7A 0.036(2) 0.0196(15) 0.0319(19) -0.0124(14) -0.0072(15) -0.0071(14)
C8A 0.0314(19) 0.0138(14) 0.0317(19) -0.0052(13) -0.0140(15) 0.0037(13)
C9A 0.042(2) 0.0318(19) 0.047(2) -0.0181(17) -0.0023(18) -0.0179(16)
C10A 0.050(2) 0.0325(19) 0.037(2) -0.0212(16) -0.0008(18) -0.0091(17)
C11A 0.054(3) 0.034(2) 0.051(2) -0.0170(18) -0.027(2) -0.0112(18)
C12A 0.031(2) 0.0296(19) 0.069(3) -0.0201(19) -0.023(2) 0.0081(16)
C13A 0.041(2) 0.0162(16) 0.049(2) -0.0098(15) -0.0138(18) 0.0102(15)
C14A 0.066(3) 0.0274(18) 0.027(2) -0.0050(15) -0.0181(19) 0.0052(18)
C20A 0.0297(18) 0.0135(14) 0.0190(16) -0.0069(12) -0.0083(13) -0.0012(12)
C21A 0.0281(18) 0.0164(14) 0.0191(16) -0.0080(12) -0.0040(13) -0.0009(12)
C22A 0.040(2) 0.0172(15) 0.0196(17) -0.0043(13) -0.0023(15) -0.0012(14)
C23A 0.056(2) 0.0186(16) 0.0194(18) -0.0029(13) -0.0142(17) 0.0073(16)
C24A 0.038(2) 0.0236(17) 0.032(2) -0.0084(15) -0.0192(16) 0.0062(15)
C25A 0.0249(18) 0.0195(15) 0.036(2) -0.0093(14) -0.0107(15) 0.0011(13)
C26A 0.0267(19) 0.043(2) 0.0279(19) -0.0176(16) -0.0013(15) 0.0041(15)
C30A 0.0167(15) 0.0194(15) 0.0229(17) -0.0082(13) -0.0012(13) -0.0045(12)
C31A 0.0201(16) 0.0108(13) 0.0181(16) -0.0043(11) -0.0044(12) -0.0022(11)
C32A 0.0210(16) 0.0160(14) 0.0160(15) -0.0037(12) -0.0004(12) -0.0091(12)
C33A 0.0166(15) 0.0195(14) 0.0176(16) -0.0086(12) -0.0006(12) -0.0034(12)
C35A 0.0260(17) 0.0190(15) 0.0166(16) -0.0041(12) 0.0018(13) -0.0055(13)
C36A 0.035(2) 0.0256(17) 0.0193(17) -0.0021(13) -0.0114(15) 0.0024(14)
C37A 0.0226(17) 0.0169(14) 0.0239(17) -0.0039(12) -0.0079(13) 0.0031(12)
C38A 0.031(2) 0.0250(17) 0.039(2) -0.0078(15) -0.0174(16) 0.0049(14)
C39A 0.041(2) 0.0131(15) 0.032(2) -0.0040(13) -0.0123(16) 0.0002(14)
C34A 0.0240(17) 0.0219(15) 0.0153(16) -0.0085(12) -0.0048(13) -0.0008(12)
F1 0.0268(11) 0.0311(10) 0.0239(10) 0.0081(8) -0.0090(8) -0.0044(8)
B1 0.0136(17) 0.0144(15) 0.0204(18) -0.0027(13) 0.0006(14) -0.0038(13)
F2 0.0253(11) 0.0718(15) 0.0435(13) -0.0264(12) -0.0140(10) 0.0251(10)
F3 0.0355(12) 0.0383(11) 0.0446(13) 0.0036(9) -0.0235(10) -0.0167(9)
F4 0.0466(14) 0.0925(18) 0.0386(13) -0.0218(12) -0.0001(11) -0.0501(13)
F11 0.0723(18) 0.0485(14) 0.0570(17) -0.0107(12) -0.0126(14) 0.0384(13)
F12 0.0337(14) 0.0402(13) 0.123(2) -0.0200(14) 0.0333(15) 0.0048(11)
F13 0.0693(18) 0.0449(14) 0.138(3) -0.0604(16) -0.0435(18) 0.0189(13)
F14 0.0428(13) 0.0505(13) 0.0486(14) -0.0079(11) 0.0104(11) -0.0332(11)
F15 0.0571(16) 0.0567(15) 0.0430(15) 0.0139(11) -0.0068(12) -0.0229(12)
F16 0.0760(19) 0.0196(11) 0.109(2) -0.0104(13) 0.0567(17) -0.0162(11)
F20 0.083(2) 0.0708(18) 0.117(3) -0.0420(17) 0.0162(19) -0.0606(16)
F22 0.118(2) 0.0522(15) 0.0562(17) -0.0274(13) -0.0186(16) -0.0304(15)
F23 0.0564(15) 0.0272(11) 0.0484(14) 0.0156(10) -0.0081(12) -0.0129(10)
F25 0.0603(16) 0.0320(12) 0.0648(17) 0.0018(11) -0.0131(13) 0.0152(11)
F30 0.0200(12) 0.0795(18) 0.181(3) -0.099(2) 0.0209(16) -0.0158(12)
F31 0.0298(12) 0.0709(16) 0.0894(19) -0.0608(15) 0.0123(12) -0.0086(11)
F32 0.0432(16) 0.100(2) 0.074(2) -0.0121(17) -0.0110(14) 0.0385(15)
F33 0.087(2) 0.0562(15) 0.0671(17) 0.0144(13) -0.0607(16) -0.0340(14)
F34 0.0355(13) 0.0653(15) 0.128(2) -0.0746(16) -0.0135(14) -0.0059(11)
F35 0.0341(13) 0.0761(16) 0.0529(15) -0.0291(13) 0.0063(11) -0.0322(11)
C106 0.0179(16) 0.0257(16) 0.0260(18) -0.0032(14) -0.0054(14) -0.0020(13)
C100 0.0111(15) 0.0203(15) 0.0220(17) -0.0022(12) -0.0047(12) -0.0003(11)
C101 0.0158(16) 0.0210(15) 0.0249(17) -0.0027(13) -0.0038(13) -0.0059(12)
C102 0.0207(16) 0.0160(14) 0.0176(16) 0.0005(12) -0.0042(13) -0.0050(12)
C103 0.0153(15) 0.0168(14) 0.0194(16) -0.0056(12) -0.0050(12) -0.0004(11)
C104 0.0098(14) 0.0179(14) 0.0225(16) -0.0056(12) -0.0010(12) -0.0031(11)
C105 0.0147(15) 0.0158(14) 0.0197(16) -0.0062(12) -0.0021(12) 0.0005(11)
C107 0.027(2) 0.050(2) 0.0203(19) 0.0048(16) -0.0033(15) -0.0163(17)
C110 0.0153(15) 0.0171(14) 0.0257(17) -0.0047(13) -0.0032(13) -0.0006(12)
C111 0.0130(15) 0.0171(14) 0.0215(16) -0.0049(12) -0.0067(12) -0.0044(11)
C112 0.0180(16) 0.0160(14) 0.0227(17) -0.0036(12) -0.0034(13) -0.0052(12)
C113 0.0167(16) 0.0224(16) 0.0310(19) -0.0120(14) -0.0018(14) -0.0017(12)
C114 0.0106(15) 0.0330(17) 0.0295(18) -0.0126(14) 0.0033(13) -0.0064(13)
C115 0.0214(17) 0.0207(15) 0.0276(18) -0.0045(13) 0.0012(14) -0.0078(13)
C116 0.0218(18) 0.0277(18) 0.040(2) -0.0116(16) 0.0028(16) -0.0014(14)
C117 0.028(2) 0.0270(18) 0.043(2) -0.0076(16) 0.0113(17) -0.0105(15)
C120 0.0129(15) 0.0157(14) 0.0197(16) -0.0010(12) 0.0021(12) -0.0054(11)
C121 0.0180(16) 0.0140(14) 0.0258(17) -0.0004(12) -0.0059(13) -0.0036(12)
C122 0.0235(17) 0.0188(15) 0.0296(18) -0.0031(13) -0.0092(14) -0.0085(13)
C123 0.0263(18) 0.0266(16) 0.0263(18) 0.0000(14) -0.0116(14) -0.0117(14)
C124 0.0220(17) 0.0212(15) 0.0264(18) 0.0018(13) -0.0100(14) -0.0054(13)
C125 0.0182(16) 0.0142(14) 0.0243(17) -0.0030(12) -0.0047(13) -0.0043(11)
C126 0.045(2) 0.0266(18) 0.043(2) -0.0056(16) -0.0245(19) -0.0070(16)
C127 0.053(3) 0.0244(18) 0.042(2) 0.0038(16) -0.026(2) -0.0141(17)
C130 0.0172(15) 0.0107(13) 0.0141(15) 0.0030(11) -0.0005(12) -0.0035(11)
C131 0.0170(16) 0.0171(14) 0.0215(16) -0.0023(12) -0.0006(13) -0.0064(12)
C132 0.0172(16) 0.0234(16) 0.0243(17) -0.0072(13) 0.0005(13) -0.0028(12)
C133 0.0260(17) 0.0176(15) 0.0217(17) -0.0081(13) 0.0000(13) -0.0025(12)
C134 0.0217(16) 0.0169(14) 0.0186(16) -0.0032(12) -0.0027(13) -0.0046(12)
C135 0.0142(15) 0.0158(14) 0.0167(15) 0.0011(12) -0.0053(12) -0.0011(11)
C136 0.0253(19) 0.035(2) 0.054(3) -0.0270(19) 0.0042(18) -0.0031(16)
C137 0.0283(19) 0.0261(17) 0.033(2) -0.0086(15) -0.0091(16) -0.0065(14)
B2 0.0125(16) 0.0144(15) 0.0147(17) -0.0013(13) -0.0040(13) -0.0018(12)
F101 0.0526(14) 0.0407(11) 0.0323(12) -0.0080(9) -0.0040(10) -0.0277(10)
F102 0.0436(13) 0.0484(12) 0.0483(13) -0.0165(10) -0.0191(11) -0.0205(10)
F103 0.0445(13) 0.0352(11) 0.0577(14) -0.0287(10) 0.0050(11) -0.0114(10)
F104 0.0445(14) 0.0555(14) 0.0513(14) -0.0178(11) -0.0347(12) 0.0269(11)
F105 0.0637(17) 0.0472(13) 0.0328(13) 0.0121(10) -0.0144(12) -0.0010(12)
F106 0.149(3) 0.0210(11) 0.091(2) -0.0139(12) -0.097(2) 0.0178(14)
F110 0.0210(11) 0.0754(16) 0.0571(15) -0.0337(13) -0.0161(10) 0.0123(10)
F111 0.0286(13) 0.0643(16) 0.0651(17) 0.0209(13) 0.0223(12) 0.0042(11)
F112 0.0256(12) 0.0694(16) 0.136(2) -0.0803(17) -0.0091(14) 0.0096(11)
F115 0.0322(13) 0.0636(15) 0.123(2) -0.0728(16) -0.0187(14) 0.0031(11)
F120 0.0286(10) 0.0306(10) 0.0199(10) 0.0031(8) -0.0021(8) -0.0133(8)
F121 0.0153(10) 0.0419(12) 0.0476(13) 0.0121(10) 0.0008(9) -0.0037(9)
F122 0.0521(14) 0.0688(15) 0.0399(13) -0.0239(11) 0.0058(11) -0.0454(12)
F123 0.0389(14) 0.0399(13) 0.108(2) 0.0271(14) -0.0391(15) 0.0002(11)
F124 0.0287(13) 0.133(2) 0.0681(17) -0.0646(17) -0.0282(12) 0.0179(14)
F125 0.0151(10) 0.0737(15) 0.0323(12) -0.0037(11) -0.0051(9) 0.0113(10)
F130 0.0421(14) 0.0593(15) 0.0700(17) -0.0340(13) -0.0274(12) 0.0301(11)
F131 0.0508(15) 0.0225(11) 0.120(2) -0.0278(13) 0.0378(15) -0.0090(10)
F132 0.0567(15) 0.0419(12) 0.0409(13) -0.0223(10) 0.0028(11) 0.0019(10)
F133 0.0452(13) 0.0224(10) 0.0413(12) -0.0029(9) -0.0044(10) -0.0170(9)
F134 0.0386(12) 0.0268(10) 0.0355(12) 0.0114(9) -0.0119(10) -0.0057(9)
F135 0.0365(12) 0.0291(11) 0.0495(14) 0.0006(10) 0.0198(10) -0.0102(9)
C200 0.0162(15) 0.0186(14) 0.0184(16) -0.0061(12) -0.0036(12) -0.0016(12)
C201 0.0097(14) 0.0149(13) 0.0155(15) -0.0048(11) 0.0015(11) 0.0002(11)
C202 0.0151(15) 0.0172(14) 0.0203(16) -0.0054(12) -0.0012(12) -0.0018(11)
C203 0.0184(16) 0.0224(15) 0.0202(16) -0.0094(13) 0.0001(13) -0.0048(12)
C204 0.0143(15) 0.0337(17) 0.0243(17) -0.0149(14) -0.0069(13) 0.0010(13)
C205 0.0191(16) 0.0223(15) 0.0212(17) -0.0087(13) -0.0078(13) 0.0045(12)
C206 0.0290(19) 0.0331(18) 0.0293(19) -0.0142(15) -0.0055(15) -0.0116(15)
C207 0.043(2) 0.0292(18) 0.041(2) -0.0164(16) -0.0286(19) 0.0134(16)
C210 0.0157(15) 0.0148(14) 0.0187(16) -0.0009(12) -0.0049(12) -0.0021(11)
C211 0.0216(16) 0.0207(15) 0.0190(16) -0.0047(12) -0.0051(13) -0.0048(12)
C212 0.0223(16) 0.0171(14) 0.0195(16) -0.0071(12) -0.0053(13) 0.0007(12)
C213 0.0193(16) 0.0153(14) 0.0130(15) -0.0008(11) -0.0020(12) 0.0002(11)
C214 0.0145(15) 0.0172(14) 0.0111(14) -0.0001(11) -0.0022(11) -0.0037(11)
C215 0.0151(15) 0.0132(13) 0.0126(14) 0.0021(11) -0.0039(12) -0.0029(11)
C216 0.0198(17) 0.0254(16) 0.0265(18) -0.0103(14) 0.0000(14) -0.0020(13)
C217 0.0267(19) 0.040(2) 0.040(2) -0.0225(17) -0.0076(16) -0.0007(16)
C220 0.0148(15) 0.0197(15) 0.0214(16) -0.0045(12) -0.0057(13) 0.0011(12)
C221 0.0130(15) 0.0171(14) 0.0171(15) -0.0018(12) -0.0018(12) -0.0032(11)
C222 0.0165(15) 0.0163(14) 0.0198(16) -0.0072(12) -0.0048(12) -0.0020(11)
C223 0.0105(14) 0.0161(14) 0.0196(16) -0.0049(12) -0.0045(12) 0.0004(11)
C224 0.0170(15) 0.0187(14) 0.0178(16) -0.0051(12) -0.0019(12) -0.0062(12)
C225 0.0249(17) 0.0130(14) 0.0184(16) 0.0009(12) -0.0059(13) -0.0038(12)
C226 0.0204(17) 0.0240(16) 0.0249(18) -0.0032(13) -0.0060(14) -0.0073(13)
C227 0.0205(18) 0.0314(18) 0.0265(19) 0.0022(15) -0.0063(15) 0.0001(14)
C230 0.0126(15) 0.0147(14) 0.0222(16) -0.0041(12) -0.0059(12) 0.0020(11)
C231 0.0116(14) 0.0175(14) 0.0164(15) -0.0009(11) -0.0082(12) -0.0012(11)
C232 0.0163(15) 0.0149(14) 0.0187(16) -0.0003(12) -0.0045(12) -0.0027(11)
C233 0.0160(16) 0.0206(15) 0.0257(17) -0.0053(13) -0.0024(13) 0.0004(12)
C234 0.0145(15) 0.0237(16) 0.0237(17) -0.0040(13) -0.0008(13) -0.0017(12)
C235 0.0185(16) 0.0179(14) 0.0208(17) 0.0019(12) -0.0082(13) -0.0036(12)
C236 0.0222(18) 0.0299(18) 0.034(2) -0.0065(15) 0.0024(15) -0.0021(14)
C237 0.0206(17) 0.0228(16) 0.0284(19) 0.0053(14) 0.0012(14) -0.0048(13)

loop_
_atom_type_symbol
_atom_type_description
_atom_type_scat_dispersion_real
_atom_type_scat_dispersion_imag
_atom_type_scat_source
C C 0.0033 0.0016 'International Tables Vol C Tables 4.2.6.8 and 6.1.1.4'
H H 0.0000 0.0000 'International Tables Vol C Tables 4.2.6.8 and 6.1.1.4'
B B 0.0013 0.0007 'International Tables Vol C Tables 4.2.6.8 and 6.1.1.4'
N N 0.0061 0.0033 'International Tables Vol C Tables 4.2.6.8 and 6.1.1.4'
O O 0.0106 0.0060 'International Tables Vol C Tables 4.2.6.8 and 6.1.1.4'
F F 0.0171 0.0103 'International Tables Vol C Tables 4.2.6.8 and 6.1.1.4'
S S 0.1246 0.1234 'International Tables Vol C Tables 4.2.6.8 and 6.1.1.4'
Ru Ru -1.2594 0.8363 'International Tables Vol C Tables 4.2.6.8 and 6.1.1.4'

loop_
_geom_angle_atom_site_label_1
_geom_angle_atom_site_label_2
_geom_angle_atom_site_label_3
_geom_angle
O1 C1 C2 117.6(2)
O1 C1 C6 123.1(3)
C2 C1 C6 119.1(2)
N1 Ru1 O1 77.37(8)
N1 Ru1 C30 95.05(10)
O1 Ru1 C30 130.70(9)
N1 Ru1 C32 138.89(10)
O1 Ru1 C32 142.66(9)
C30 Ru1 C32 66.89(10)
N1 Ru1 C35 109.64(10)
O1 Ru1 C35 99.10(9)
C30 Ru1 C35 37.36(10)
C32 Ru1 C35 78.80(10)
N1 Ru1 C33 174.09(10)
O1 Ru1 C33 107.15(9)
C30 Ru1 C33 79.13(11)
C32 Ru1 C33 37.56(10)
C35 Ru1 C33 66.25(11)
N1 Ru1 C31 107.08(10)
O1 Ru1 C31 166.63(9)
C30 Ru1 C31 37.54(10)
C32 Ru1 C31 37.22(10)
C35 Ru1 C31 67.55(10)
C33 Ru1 C31 67.65(10)
N1 Ru1 C34 141.61(10)
O1 Ru1 C34 88.93(9)
C30 Ru1 C34 67.14(11)
C32 Ru1 C34 66.89(10)
C35 Ru1 C34 36.91(11)
C33 Ru1 C34 36.60(10)
C31 Ru1 C34 79.86(10)
N1 Ru1 S1 77.94(7)
O1 Ru1 S1 96.82(6)
C30 Ru1 S1 129.60(8)
C32 Ru1 S1 86.01(8)
C35 Ru1 S1 163.54(7)
C33 Ru1 S1 104.93(8)
C31 Ru1 S1 96.45(8)
C34 Ru1 S1 139.88(8)
C21 S1 C26 102.27(15)
C21 S1 Ru1 96.09(10)
C26 S1 Ru1 109.63(12)
C1 O1 Ru1 115.09(17)
C2 N1 C20 120.6(2)
C2 N1 Ru1 115.87(18)
C20 N1 Ru1 116.72(17)
N1 C2 C3 126.4(3)
N1 C2 C1 112.4(2)
C3 C2 C1 121.2(2)
C4 C3 C2 120.0(3)
C4 C3 H3A 120.0
C2 C3 H3A 120.0
C3 C4 C5 118.5(3)
C3 C4 C7 123.2(3)
C5 C4 C7 118.3(3)
C6 C5 C4 124.5(3)
C6 C5 H5A 117.8
C4 C5 H5A 117.8
C5 C6 C1 116.6(3)
C5 C6 C8 122.2(3)
C1 C6 C8 121.1(3)
C10 C7 C9 109.1(3)
C10 C7 C4 112.2(3)
C9 C7 C4 109.7(3)
C10 C7 C11 109.1(3)
C9 C7 C11 108.1(3)
C4 C7 C11 108.6(3)
C13 C8 C6 111.4(3)
C13 C8 C14 109.9(3)
C6 C8 C14 107.6(3)
C13 C8 C12 108.1(3)
C6 C8 C12 111.6(3)
C14 C8 C12 108.3(3)
C7 C9 H9A 109.5
C7 C9 H9B 109.5
H9A C9 H9B 109.5
C7 C9 H9C 109.5
H9A C9 H9C 109.5
H9B C9 H9C 109.5
C7 C10 H10A 109.5
C7 C10 H10B 109.5
H10A C10 H10B 109.5
C7 C10 H10C 109.5
H10A C10 H10C 109.5
H10B C10 H10C 109.5
C7 C11 H11A 109.5
C7 C11 H11B 109.5
H11A C11 H11B 109.5
C7 C11 H11C 109.5
H11A C11 H11C 109.5
H11B C11 H11C 109.5
C8 C12 H12A 109.5
C8 C12 H12B 109.5
H12A C12 H12B 109.5
C8 C12 H12C 109.5
H12A C12 H12C 109.5
H12B C12 H12C 109.5
C8 C13 H13A 109.5
C8 C13 H13B 109.5
H13A C13 H13B 109.5
C8 C13 H13C 109.5
H13A C13 H13C 109.5
H13B C13 H13C 109.5
C8 C14 H14A 109.5
C8 C14 H14B 109.5
H14A C14 H14B 109.5
C8 C14 H14C 109.5
H14A C14 H14C 109.5
H14B C14 H14C 109.5
C25 C20 C21 119.4(3)
C25 C20 N1 126.1(3)
C21 C20 N1 114.5(3)
C22 C21 C20 121.1(3)
C22 C21 S1 122.5(2)
C20 C21 S1 116.2(2)
C21 C22 C23 118.9(3)
C21 C22 H22A 120.5
C23 C22 H22A 120.5
C22 C23 C24 120.4(3)
C22 C23 H23A 119.8
C24 C23 H23A 119.8
C23 C24 C25 120.8(3)
C23 C24 H24A 119.6
C25 C24 H24A 119.6
C24 C25 C20 119.3(3)
C24 C25 H25A 120.4
C20 C25 H25A 120.4
S1 C26 H26A 109.5
S1 C26 H26B 109.5
H26A C26 H26B 109.5
S1 C26 H26C 109.5
H26A C26 H26C 109.5
H26B C26 H26C 109.5
C35 C30 C31 121.7(3)
C35 C30 Ru1 72.56(16)
C31 C30 Ru1 72.99(16)
C35 C30 H30A 118.8
C31 C30 H30A 118.8
Ru1 C30 H30A 118.8
C32 C31 C30 116.6(3)
C32 C31 C37 119.9(3)
C30 C31 C37 123.5(3)
C32 C31 Ru1 69.69(15)
C30 C31 Ru1 69.47(15)
C37 C31 Ru1 131.0(2)
C31 C32 C33 122.4(3)
C31 C32 Ru1 73.09(15)
C33 C32 Ru1 72.80(15)
C31 C32 H32A 118.4
C33 C32 H32A 118.4
Ru1 C32 H32A 118.4
C34 C33 C32 119.7(3)
C34 C33 Ru1 72.53(16)
C32 C33 Ru1 69.64(15)
C34 C33 H33A 119.6
C32 C33 H33A 119.6
Ru1 C33 H33A 119.6
C33 C34 C35 118.9(3)
C33 C34 C36 120.2(3)
C35 C34 C36 120.8(3)
C33 C34 Ru1 70.87(16)
C35 C34 Ru1 70.28(16)
C36 C34 Ru1 129.3(2)
C30 C35 C34 120.6(3)
C30 C35 Ru1 70.09(16)
C34 C35 Ru1 72.81(16)
C30 C35 H35A 119.1
C34 C35 H35A 119.1
Ru1 C35 H35A 119.1
C34 C36 H36A 109.5
C34 C36 H36B 109.5
H36A C36 H36B 109.5
C34 C36 H36C 109.5
H36A C36 H36C 109.5
H36B C36 H36C 109.5
C39 C37 C31 113.4(2)
C39 C37 C38 110.4(3)
C31 C37 C38 109.0(2)
C39 C37 H37A 107.9
C31 C37 H37A 107.9
C38 C37 H37A 107.9
C37 C38 H38A 109.5
C37 C38 H38B 109.5
H38A C38 H38B 109.5
C37 C38 H38C 109.5
H38A C38 H38C 109.5
H38B C38 H38C 109.5
C37 C39 H39A 109.5
C37 C39 H39B 109.5
H39A C39 H39B 109.5
C37 C39 H39C 109.5
H39A C39 H39C 109.5
H39B C39 H39C 109.5
C21A S1A C26A 102.92(15)
C21A S1A Ru2 96.36(10)
C26A S1A Ru2 109.45(12)
C1A O1A Ru2 115.80(17)
C2A N1A C20A 118.4(2)
C2A N1A Ru2 115.58(19)
C20A N1A Ru2 116.55(18)
O1A C1A C2A 117.2(2)
O1A C1A C6A 123.1(3)
C2A C1A C6A 119.6(3)
O1A Ru2 N1A 77.67(8)
O1A Ru2 C32A 147.94(10)
N1A Ru2 C32A 133.52(10)
O1A Ru2 C30A 124.63(9)
N1A Ru2 C30A 96.61(10)
C32A Ru2 C30A 67.11(10)
O1A Ru2 C35A 95.13(9)
N1A Ru2 C35A 114.61(11)
C32A Ru2 C35A 79.14(11)
C30A Ru2 C35A 37.22(11)
O1A Ru2 C33A 110.93(9)
N1A Ru2 C33A 171.35(10)
C32A Ru2 C33A 37.84(10)
C30A Ru2 C33A 79.41(11)
C35A Ru2 C33A 66.61(11)
O1A Ru2 C31A 162.28(9)
N1A Ru2 C31A 104.01(10)
C32A Ru2 C31A 37.34(10)
C30A Ru2 C31A 37.87(10)
C35A Ru2 C31A 67.93(10)
C33A Ru2 C31A 68.14(10)
O1A Ru2 C34A 88.81(9)
N1A Ru2 C34A 148.27(10)
C32A Ru2 C34A 67.38(11)
C30A Ru2 C34A 67.64(11)
C35A Ru2 C34A 37.49(11)
C33A Ru2 C34A 36.67(10)
C31A Ru2 C34A 80.75(10)
O1A Ru2 S1A 97.40(6)
N1A Ru2 S1A 77.94(7)
C32A Ru2 S1A 84.96(8)
C30A Ru2 S1A 135.77(8)
C35A Ru2 S1A 164.00(8)
C33A Ru2 S1A 99.47(8)
C31A Ru2 S1A 100.20(8)
C34A Ru2 S1A 132.79(8)
N1A C2A C3A 125.7(3)
N1A C2A C1A 113.2(3)
C3A C2A C1A 121.0(2)
C4A C3A C2A 120.0(3)
C4A C3A H3AA 120.0
C2A C3A H3AA 120.0
C6A C5A C4A 124.6(3)
C6A C5A H5AA 117.7
C4A C5A H5AA 117.7
C3A C4A C5A 118.3(3)
C3A C4A C7A 122.6(3)
C5A C4A C7A 119.1(2)
C5A C6A C1A 116.4(3)
C5A C6A C8A 122.7(2)
C1A C6A C8A 120.9(3)
C11A C7A C9A 108.3(3)
C11A C7A C4A 111.9(2)
C9A C7A C4A 108.3(3)
C11A C7A C10A 109.3(3)
C9A C7A C10A 110.3(3)
C4A C7A C10A 108.7(3)
C6A C8A C12A 109.4(3)
C6A C8A C13A 112.3(3)
C12A C8A C13A 108.1(3)
C6A C8A C14A 108.5(3)
C12A C8A C14A 110.6(3)
C13A C8A C14A 108.0(3)
C7A C9A H9AA 109.5
C7A C9A H9AB 109.5
H9AA C9A H9AB 109.5
C7A C9A H9AC 109.5
H9AA C9A H9AC 109.5
H9AB C9A H9AC 109.5
C7A C10A H10D 109.5
C7A C10A H10E 109.5
H10D C10A H10E 109.5
C7A C10A H10F 109.5
H10D C10A H10F 109.5
H10E C10A H10F 109.5
C7A C11A H11D 109.5
C7A C11A H11E 109.5
H11D C11A H11E 109.5
C7A C11A H11F 109.5
H11D C11A H11F 109.5
H11E C11A H11F 109.5
C8A C12A H12D 109.5
C8A C12A H12E 109.5
H12D C12A H12E 109.5
C8A C12A H12F 109.5
H12D C12A H12F 109.5
H12E C12A H12F 109.5
C8A C13A H13D 109.5
C8A C13A H13E 109.5
H13D C13A H13E 109.5
C8A C13A H13F 109.5
H13D C13A H13F 109.5
H13E C13A H13F 109.5
C8A C14A H14D 109.5
C8A C14A H14E 109.5
H14D C14A H14E 109.5
C8A C14A H14F 109.5
H14D C14A H14F 109.5
H14E C14A H14F 109.5
C25A C20A C21A 119.8(3)
C25A C20A N1A 125.6(3)
C21A C20A N1A 114.6(3)
C22A C21A C20A 120.8(3)
C22A C21A S1A 122.8(3)
C20A C21A S1A 116.2(2)
C23A C22A C21A 119.1(3)
C23A C22A H22B 120.4
C21A C22A H22B 120.4
C22A C23A C24A 120.4(3)
C22A C23A H23B 119.8
C24A C23A H23B 119.8
C25A C24A C23A 120.4(3)
C25A C24A H24B 119.8
C23A C24A H24B 119.8
C20A C25A C24A 119.3(3)
C20A C25A H25B 120.3
C24A C25A H25B 120.3
S1A C26A H26D 109.5
S1A C26A H26E 109.5
H26D C26A H26E 109.5
S1A C26A H26F 109.5
H26D C26A H26F 109.5
H26E C26A H26F 109.5
C35A C30A C31A 121.6(3)
C35A C30A Ru2 72.14(17)
C31A C30A Ru2 72.25(16)
C35A C30A H30B 118.7
C31A C30A H30B 118.7
Ru2 C30A H30B 118.7
C32A C31A C30A 116.3(2)
C32A C31A C37A 120.0(2)
C30A C31A C37A 123.6(3)
C32A C31A Ru2 69.54(15)
C30A C31A Ru2 69.88(15)
C37A C31A Ru2 131.1(2)
C31A C32A C33A 122.7(3)
C31A C32A Ru2 73.12(15)
C33A C32A Ru2 72.54(15)
C31A C32A H32B 118.2
C33A C32A H32B 118.2
Ru2 C32A H32B 118.2
C34A C33A C32A 120.0(3)
C34A C33A Ru2 72.24(16)
C32A C33A Ru2 69.62(16)
C34A C33A H33B 119.3
C32A C33A H33B 119.3
Ru2 C33A H33B 119.3
C30A C35A C34A 120.7(3)
C30A C35A Ru2 70.64(17)
C34A C35A Ru2 71.96(17)
C30A C35A H35B 119.0
C34A C35A H35B 119.0
Ru2 C35A H35B 119.0
C34A C36A H36D 109.5
C34A C36A H36E 109.5
H36D C36A H36E 109.5
C34A C36A H36F 109.5
H36D C36A H36F 109.5
H36E C36A H36F 109.5
C31A C37A C38A 113.8(3)
C31A C37A C39A 109.5(2)
C38A C37A C39A 110.0(3)
C31A C37A H37B 107.8
C38A C37A H37B 107.8
C39A C37A H37B 107.8
C37A C38A H38D 109.5
C37A C38A H38E 109.5
H38D C38A H38E 109.5
C37A C38A H38F 109.5
H38D C38A H38F 109.5
H38E C38A H38F 109.5
C37A C39A H39D 109.5
C37A C39A H39E 109.5
H39D C39A H39E 109.5
C37A C39A H39F 109.5
H39D C39A H39F 109.5
H39E C39A H39F 109.5
C33A C34A C35A 118.7(3)
C33A C34A C36A 120.9(3)
C35A C34A C36A 120.4(3)
C33A C34A Ru2 71.10(16)
C35A C34A Ru2 70.55(17)
C36A C34A Ru2 127.7(2)
C111 B1 C105 113.7(2)
C111 B1 C120 104.1(2)
C105 B1 C120 112.7(2)
C111 B1 C130 110.3(2)
C105 B1 C130 104.2(2)
C120 B1 C130 112.2(2)
F5A F5 C107 65.4(5)
F5 F5A C107 81.1(5)
F5 F5A F6 129.2(6)
C107 F5A F6 52.6(3)
F6A F6 C107 98.6(8)
F6A F6 F5A 157.0(9)
C107 F6 F5A 58.4(3)
F6 F6A C107 53.8(6)
F21A F21 C126 80.7(6)
F21 F21A C126 70.9(6)
F24A F24 C127 81.7(7)
F24 F24A C127 70.8(6)
F2 C106 F1 106.5(2)
F2 C106 F3 105.9(3)
F1 C106 F3 104.9(3)
F2 C106 C103 112.9(3)
F1 C106 C103 113.3(3)
F3 C106 C103 112.7(2)
C101 C100 C105 121.9(3)
C101 C100 H10G 119.1
C105 C100 H10G 119.1
C102 C101 C100 121.4(3)
C102 C101 C107 120.1(3)
C100 C101 C107 118.5(3)
C103 C102 C101 118.0(3)
C103 C102 H10H 121.0
C101 C102 H10H 121.0
C102 C103 C104 121.0(3)
C102 C103 C106 120.8(3)
C104 C103 C106 118.2(3)
C103 C104 C105 122.4(3)
C103 C104 H10I 118.8
C105 C104 H10I 118.8
C104 C105 C100 115.3(3)
C104 C105 B1 121.8(3)
C100 C105 B1 122.7(3)
F6 C107 F4 111.1(4)
F6 C107 F5A 69.0(4)
F4 C107 F5A 119.6(4)
F6 C107 F5 100.2(4)
F4 C107 F5 97.7(3)
F5A C107 F5 33.5(2)
F6 C107 C101 118.7(4)
F4 C107 C101 115.0(3)
F5A C107 C101 115.6(3)
F5 C107 C101 111.0(3)
F6 C107 F6A 27.6(3)
F4 C107 F6A 97.9(3)
F5A C107 F6A 96.6(3)
F5 C107 F6A 127.0(4)
C101 C107 F6A 107.2(3)
C115 C110 C111 123.1(3)
C115 C110 H11G 118.5
C111 C110 H11G 118.5
C110 C111 C112 114.9(3)
C110 C111 B1 119.4(2)
C112 C111 B1 125.5(2)
C113 C112 C111 122.5(3)
C113 C112 H11H 118.8
C111 C112 H11H 118.8
C114 C113 C112 121.2(3)
C114 C113 C116 119.7(3)
C112 C113 C116 119.2(3)
C113 C114 C115 118.2(3)
C113 C114 H11I 120.9
C115 C114 H11I 120.9
C114 C115 C110 120.1(3)
C114 C115 C117 120.1(3)
C110 C115 C117 119.7(3)
F13 C116 F12 105.7(3)
F13 C116 F11 104.8(3)
F12 C116 F11 105.1(3)
F13 C116 C113 113.2(3)
F12 C116 C113 114.3(3)
F11 C116 C113 113.0(3)
F16 C117 F14 106.5(3)
F16 C117 F15 106.1(3)
F14 C117 F15 104.7(3)
F16 C117 C115 114.2(3)
F14 C117 C115 111.9(3)
F15 C117 C115 112.8(3)
C121 C120 C125 115.9(3)
C121 C120 B1 121.2(2)
C125 C120 B1 122.3(2)
C122 C121 C120 122.5(3)
C122 C121 H12G 118.8
C120 C121 H12G 118.8
C121 C122 C123 120.5(3)
C121 C122 C126 120.4(3)
C123 C122 C126 119.0(3)
C124 C123 C122 117.7(3)
C124 C123 H12H 121.1
C122 C123 H12H 121.1
C123 C124 C125 121.6(3)
C123 C124 C127 120.3(3)
C125 C124 C127 118.1(3)
C124 C125 C120 121.7(3)
C124 C125 H12I 119.2
C120 C125 H12I 119.2
F22 C126 F20 103.8(3)
F22 C126 F21 118.1(4)
F20 C126 F21 92.7(3)
F22 C126 F21A 96.9(3)
F20 C126 F21A 117.7(3)
F21 C126 F21A 28.4(2)
F22 C126 C122 113.4(3)
F20 C126 C122 113.1(3)
F21 C126 C122 113.5(3)
F21A C126 C122 110.7(3)
F24 C127 F23 116.6(3)
F24 C127 F25 94.9(3)
F23 C127 F25 104.7(3)
F24 C127 F24A 27.5(2)
F23 C127 F24A 96.4(3)
F25 C127 F24A 119.5(4)
F24 C127 C124 114.7(3)
F23 C127 C124 112.3(3)
F25 C127 C124 111.7(3)
F24A C127 C124 111.0(3)
C135 C130 C131 115.8(3)
C135 C130 B1 122.1(3)
C131 C130 B1 122.0(3)
C132 C131 C130 122.1(3)
C132 C131 H13G 119.0
C130 C131 H13G 119.0
C133 C132 C131 120.7(3)
C133 C132 C136 119.6(3)
C131 C132 C136 119.7(3)
C134 C133 C132 118.6(3)
C134 C133 H13H 120.7
C132 C133 H13H 120.7
C133 C134 C135 120.2(3)
C133 C134 C137 121.4(3)
C135 C134 C137 118.4(3)
C130 C135 C134 122.7(3)
C130 C135 H13I 118.7
C134 C135 H13I 118.7
F30 C136 F31 106.7(3)
F30 C136 F32 107.5(3)
F31 C136 F32 102.9(3)
F30 C136 C132 114.2(3)
F31 C136 C132 112.9(3)
F32 C136 C132 112.0(3)
F33 C137 F34 107.2(3)
F33 C137 F35 105.0(3)
F34 C137 F35 105.5(3)
F33 C137 C134 112.3(3)
F34 C137 C134 113.2(3)
F35 C137 C134 113.0(3)
C231 B2 C215 112.0(2)
C231 B2 C201 103.8(2)
C215 B2 C201 110.5(2)
C231 B2 C222 112.9(2)
C215 B2 C222 105.2(2)
C201 B2 C222 112.7(2)
F114 F113 C217 87.8(6)
F114 F113 F116 142.7(7)
C217 F113 F116 55.6(3)
F113 F114 C217 62.6(6)
F117 F116 C217 84.3(7)
F117 F116 F113 133.7(8)
C217 F116 F113 53.1(3)
F116 F117 C217 64.5(6)
C205 C200 C201 122.5(3)
C205 C200 H20A 118.7
C201 C200 H20A 118.7
C202 C201 C200 115.7(3)
C202 C201 B2 125.7(2)
C200 C201 B2 118.4(2)
C201 C202 C203 121.9(3)
C201 C202 H20B 119.1
C203 C202 H20B 119.1
C204 C203 C202 121.4(3)
C204 C203 C206 120.0(3)
C202 C203 C206 118.6(3)
C203 C204 C205 117.6(3)
C203 C204 H20C 121.2
C205 C204 H20C 121.2
C200 C205 C204 120.9(3)
C200 C205 C207 119.4(3)
C204 C205 C207 119.7(3)
F103 C206 F101 105.4(3)
F103 C206 F102 106.3(3)
F101 C206 F102 105.6(3)
F103 C206 C203 112.8(3)
F101 C206 C203 112.8(3)
F102 C206 C203 113.3(3)
F106 C207 F105 107.2(3)
F106 C207 F104 105.6(3)
F105 C207 F104 104.7(3)
F106 C207 C205 113.8(3)
F105 C207 C205 113.1(3)
F104 C207 C205 111.7(3)
C211 C210 C215 122.0(3)
C211 C210 H21A 119.0
C215 C210 H21A 119.0
C210 C211 C212 121.5(3)
C210 C211 C217 118.9(3)
C212 C211 C217 119.6(3)
C211 C212 C213 117.8(3)
C211 C212 H21B 121.1
C213 C212 H21B 121.1
C212 C213 C214 120.4(3)
C212 C213 C216 120.7(3)
C214 C213 C216 119.0(3)
C213 C214 C215 122.5(3)
C213 C214 H21C 118.7
C215 C214 H21C 118.7
C214 C215 C210 115.7(3)
C214 C215 B2 122.5(2)
C210 C215 B2 121.8(2)
F112 C216 F111 108.3(3)
F112 C216 F110 104.7(3)
F111 C216 F110 103.7(3)
F112 C216 C213 114.0(3)
F111 C216 C213 112.6(3)
F110 C216 C213 112.7(3)
F113 C217 F116 71.3(4)
F113 C217 F115 115.2(3)
F116 C217 F115 117.0(4)
F113 C217 F114 29.6(2)
F116 C217 F114 100.7(4)
F115 C217 F114 99.0(3)
F113 C217 F117 100.8(4)
F116 C217 F117 31.2(3)
F115 C217 F117 95.6(3)
F114 C217 F117 128.8(4)
F113 C217 C211 117.3(3)
F116 C217 C211 113.6(4)
F115 C217 C211 115.2(3)
F114 C217 C211 108.6(3)
F117 C217 C211 108.7(3)
C221 C220 C225 120.5(3)
C221 C220 C227 120.2(3)
C225 C220 C227 119.2(3)
C220 C221 C222 122.1(3)
C220 C221 H22C 118.9
C222 C221 H22C 118.9
C223 C222 C221 116.0(3)
C223 C222 B2 120.8(2)
C221 C222 B2 123.1(3)
C224 C223 C222 122.1(3)
C224 C223 H22D 118.9
C222 C223 H22D 118.9
C225 C224 C223 121.3(3)
C225 C224 C226 119.4(3)
C223 C224 C226 119.2(3)
C224 C225 C220 117.9(3)
C224 C225 H22E 121.1
C220 C225 H22E 121.1
F120 C226 F121 105.7(3)
F120 C226 F122 105.2(2)
F121 C226 F122 106.4(3)
F120 C226 C224 113.5(3)
F121 C226 C224 113.4(2)
F122 C226 C224 111.9(3)
F124 C227 F125 106.3(3)
F124 C227 F123 105.2(3)
F125 C227 F123 105.9(3)
F124 C227 C220 112.9(3)
F125 C227 C220 113.7(3)
F123 C227 C220 112.2(3)
C235 C230 C231 123.0(3)
C235 C230 H23C 118.5
C231 C230 H23C 118.5
C230 C231 C232 115.0(3)
C230 C231 B2 122.4(2)
C232 C231 B2 122.1(2)
C233 C232 C231 122.5(3)
C233 C232 H23D 118.7
C231 C232 H23D 118.7
C232 C233 C234 120.8(3)
C232 C233 C236 120.9(3)
C234 C233 C236 118.3(3)
C235 C234 C233 118.0(3)
C235 C234 H23E 121.0
C233 C234 H23E 121.0
C234 C235 C230 120.7(3)
C234 C235 C237 120.7(3)
C230 C235 C237 118.6(3)
F131 C236 F130 108.5(3)
F131 C236 F132 106.0(3)
F130 C236 F132 104.2(3)
F131 C236 C233 113.4(3)
F130 C236 C233 111.8(3)
F132 C236 C233 112.4(3)
F135 C237 F133 106.8(3)
F135 C237 F134 107.1(3)
F133 C237 F134 105.6(2)
F135 C237 C235 113.5(3)
F133 C237 C235 112.1(3)
F134 C237 C235 111.3(3)

loop_
_geom_bond_atom_site_label_1
_geom_bond_atom_site_label_2
_geom_bond_distance
C1 O1 1.309(3)
C1 C2 1.426(4)
C1 C6 1.438(4)
Ru1 N1 2.043(2)
Ru1 O1 2.0487(18)
Ru1 C30 2.183(3)
Ru1 C32 2.185(3)
Ru1 C35 2.216(3)
Ru1 C33 2.227(3)
Ru1 C31 2.230(3)
Ru1 C34 2.248(3)
Ru1 S1 2.3820(8)
S1 C21 1.789(3)
S1 C26 1.806(3)
N1 C2 1.372(3)
N1 C20 1.415(4)
C2 C3 1.406(4)
C3 C4 1.368(4)
C3 H3A 0.9500
C4 C5 1.421(4)
C4 C7 1.533(4)
C5 C6 1.378(4)
C5 H5A 0.9500
C6 C8 1.525(4)
C7 C10 1.511(5)
C7 C9 1.523(5)
C7 C11 1.549(5)
C8 C13 1.515(5)
C8 C14 1.537(5)
C8 C12 1.540(4)
C9 H9A 0.9800
C9 H9B 0.9800
C9 H9C 0.9800
C10 H10A 0.9800
C10 H10B 0.9800
C10 H10C 0.9800
C11 H11A 0.9800
C11 H11B 0.9800
C11 H11C 0.9800
C12 H12A 0.9800
C12 H12B 0.9800
C12 H12C 0.9800
C13 H13A 0.9800
C13 H13B 0.9800
C13 H13C 0.9800
C14 H14A 0.9800
C14 H14B 0.9800
C14 H14C 0.9800
C20 C25 1.389(4)
C20 C21 1.398(4)
C21 C22 1.384(4)
C22 C23 1.383(5)
C22 H22A 0.9500
C23 C24 1.385(5)
C23 H23A 0.9500
C24 C25 1.388(4)
C24 H24A 0.9500
C25 H25A 0.9500
C26 H26A 0.9800
C26 H26B 0.9800
C26 H26C 0.9800
C30 C35 1.409(4)
C30 C31 1.421(4)
C30 H30A 1.0000
C31 C32 1.409(4)
C31 C37 1.523(4)
C32 C33 1.421(4)
C32 H32A 1.0000
C33 C34 1.405(4)
C33 H33A 1.0000
C34 C35 1.413(4)
C34 C36 1.506(4)
C35 H35A 1.0000
C36 H36A 0.9800
C36 H36B 0.9800
C36 H36C 0.9800
C37 C39 1.517(4)
C37 C38 1.531(4)
C37 H37A 1.0000
C38 H38A 0.9800
C38 H38B 0.9800
C38 H38C 0.9800
C39 H39A 0.9800
C39 H39B 0.9800
C39 H39C 0.9800
S1A C21A 1.790(3)
S1A C26A 1.820(3)
S1A Ru2 2.3806(8)
O1A C1A 1.309(3)
O1A Ru2 2.0477(18)
N1A C2A 1.373(3)
N1A C20A 1.419(4)
N1A Ru2 2.048(2)
C1A C2A 1.425(4)
C1A C6A 1.432(4)
Ru2 C32A 2.175(3)
Ru2 C30A 2.191(3)
Ru2 C35A 2.210(3)
Ru2 C33A 2.214(3)
Ru2 C31A 2.222(3)
Ru2 C34A 2.229(3)
C2A C3A 1.405(4)
C3A C4A 1.375(4)
C3A H3AA 0.9500
C5A C6A 1.383(4)
C5A C4A 1.420(4)
C5A H5AA 0.9500
C4A C7A 1.532(4)
C6A C8A 1.527(4)
C7A C11A 1.524(5)
C7A C9A 1.522(5)
C7A C10A 1.541(4)
C8A C12A 1.530(5)
C8A C13A 1.535(4)
C8A C14A 1.545(5)
C9A H9AA 0.9800
C9A H9AB 0.9800
C9A H9AC 0.9800
C10A H10D 0.9800
C10A H10E 0.9800
C10A H10F 0.9800
C11A H11D 0.9800
C11A H11E 0.9800
C11A H11F 0.9800
C12A H12D 0.9800
C12A H12E 0.9800
C12A H12F 0.9800
C13A H13D 0.9800
C13A H13E 0.9800
C13A H13F 0.9800
C14A H14D 0.9800
C14A H14E 0.9800
C14A H14F 0.9800
C20A C25A 1.384(4)
C20A C21A 1.394(4)
C21A C22A 1.384(4)
C22A C23A 1.379(5)
C22A H22B 0.9500
C23A C24A 1.391(5)
C23A H23B 0.9500
C24A C25A 1.387(5)
C24A H24B 0.9500
C25A H25B 0.9500
C26A H26D 0.9800
C26A H26E 0.9800
C26A H26F 0.9800
C30A C35A 1.404(4)
C30A C31A 1.432(4)
C30A H30B 1.0000
C31A C32A 1.408(4)
C31A C37A 1.518(4)
C32A C33A 1.424(4)
C32A H32B 1.0000
C33A C34A 1.398(4)
C33A H33B 1.0000
C35A C34A 1.426(4)
C35A H35B 1.0000
C36A C34A 1.506(4)
C36A H36D 0.9800
C36A H36E 0.9800
C36A H36F 0.9800
C37A C38A 1.520(4)
C37A C39A 1.531(4)
C37A H37B 1.0000
C38A H38D 0.9800
C38A H38E 0.9800
C38A H38F 0.9800
C39A H39D 0.9800
C39A H39E 0.9800
C39A H39F 0.9800
F1 C106 1.338(4)
B1 C111 1.624(4)
B1 C105 1.631(4)
B1 C120 1.635(5)
B1 C130 1.644(4)
F2 C106 1.334(4)
F3 C106 1.348(4)
F4 C107 1.292(4)
F5 F5A 0.794(5)
F5 C107 1.421(6)
F5A C107 1.308(5)
F5A F6 1.433(7)
F6 F6A 0.700(6)
F6 C107 1.220(6)
F6A C107 1.494(6)
F11 C116 1.329(4)
F12 C116 1.327(4)
F13 C116 1.318(4)
F14 C117 1.340(4)
F15 C117 1.341(4)
F16 C117 1.323(4)
F20 C126 1.325(5)
F21 F21A 0.669(5)
F21 C126 1.327(5)
F21A C126 1.387(5)
F22 C126 1.305(4)
F23 C127 1.327(4)
F24 F24A 0.645(5)
F24 C127 1.322(5)
F24A C127 1.385(6)
F25 C127 1.345(5)
F30 C136 1.299(4)
F31 C136 1.336(4)
F32 C136 1.343(4)
F33 C137 1.322(4)
F34 C137 1.325(4)
F35 C137 1.326(4)
C106 C103 1.488(4)
C100 C101 1.390(4)
C100 C105 1.410(4)
C100 H10G 0.9500
C101 C102 1.379(4)
C101 C107 1.485(4)
C102 C103 1.375(4)
C102 H10H 0.9500
C103 C104 1.396(4)
C104 C105 1.398(4)
C104 H10I 0.9500
C110 C115 1.391(4)
C110 C111 1.402(4)
C110 H11G 0.9500
C111 C112 1.403(4)
C112 C113 1.383(4)
C112 H11H 0.9500
C113 C114 1.382(4)
C113 C116 1.490(4)
C114 C115 1.385(4)
C114 H11I 0.9500
C115 C117 1.484(4)
C120 C121 1.397(4)
C120 C125 1.400(4)
C121 C122 1.385(4)
C121 H12G 0.9500
C122 C123 1.394(4)
C122 C126 1.491(4)
C123 C124 1.380(4)
C123 H12H 0.9500
C124 C125 1.385(4)
C124 C127 1.505(4)
C125 H12I 0.9500
C130 C135 1.395(4)
C130 C131 1.399(4)
C131 C132 1.396(4)
C131 H13G 0.9500
C132 C133 1.390(4)
C132 C136 1.490(4)
C133 C134 1.377(4)
C133 H13H 0.9500
C134 C135 1.403(4)
C134 C137 1.494(4)
C135 H13I 0.9500
B2 C231 1.631(4)
B2 C215 1.639(4)
B2 C201 1.639(4)
B2 C222 1.643(4)
F101 C206 1.344(4)
F102 C206 1.346(4)
F103 C206 1.337(4)
F104 C207 1.338(4)
F105 C207 1.331(4)
F106 C207 1.322(4)
F110 C216 1.334(4)
F111 C216 1.319(4)
F112 C216 1.316(3)
F113 F114 0.701(5)
F113 C217 1.262(5)
F113 F116 1.495(7)
F114 C217 1.420(6)
F115 C217 1.301(4)
F116 F117 0.746(6)
F116 C217 1.301(6)
F117 C217 1.435(6)
F120 C226 1.339(4)
F121 C226 1.340(3)
F122 C226 1.344(3)
F123 C227 1.338(4)
F124 C227 1.312(4)
F125 C227 1.315(4)
F130 C236 1.339(4)
F131 C236 1.309(4)
F132 C236 1.344(4)
F133 C237 1.340(4)
F134 C237 1.351(4)
F135 C237 1.330(4)
C200 C205 1.381(4)
C200 C201 1.404(4)
C200 H20A 0.9500
C201 C202 1.392(4)
C202 C203 1.395(4)
C202 H20B 0.9500
C203 C204 1.383(4)
C203 C206 1.493(4)
C204 C205 1.390(4)
C204 H20C 0.9500
C205 C207 1.491(4)
C210 C211 1.376(4)
C210 C215 1.406(4)
C210 H21A 0.9500
C211 C212 1.389(4)
C211 C217 1.500(4)
C212 C213 1.391(4)
C212 H21B 0.9500
C213 C214 1.394(4)
C213 C216 1.484(4)
C214 C215 1.399(4)
C214 H21C 0.9500
C220 C221 1.395(4)
C220 C225 1.395(4)
C220 C227 1.491(4)
C221 C222 1.399(4)
C221 H22C 0.9500
C222 C223 1.393(4)
C223 C224 1.390(4)
C223 H22D 0.9500
C224 C225 1.377(4)
C224 C226 1.487(4)
C225 H22E 0.9500
C230 C235 1.385(4)
C230 C231 1.400(4)
C230 H23C 0.9500
C231 C232 1.406(4)
C232 C233 1.378(4)
C232 H23D 0.9500
C233 C234 1.397(4)
C233 C236 1.494(4)
C234 C235 1.378(4)
C234 H23E 0.9500
C235 C237 1.498(4)

loop_
_geom_torsion_atom_site_label_1
_geom_torsion_atom_site_label_2
_geom_torsion_atom_site_label_3
_geom_torsion_atom_site_label_4
_geom_torsion
N1 Ru1 S1 C21 29.97(11)
O1 Ru1 S1 C21 105.45(11)
C30 Ru1 S1 C21 -56.59(13)
C32 Ru1 S1 C21 -111.96(12)
C35 Ru1 S1 C21 -89.4(3)
C33 Ru1 S1 C21 -144.72(12)
C31 Ru1 S1 C21 -76.18(12)
C34 Ru1 S1 C21 -158.09(14)
N1 Ru1 S1 C26 -75.40(14)
O1 Ru1 S1 C26 0.08(14)
C30 Ru1 S1 C26 -161.96(15)
C32 Ru1 S1 C26 142.67(15)
C35 Ru1 S1 C26 165.3(3)
C33 Ru1 S1 C26 109.92(15)
C31 Ru1 S1 C26 178.45(14)
C34 Ru1 S1 C26 96.54(17)
C2 C1 O1 Ru1 12.0(3)
C6 C1 O1 Ru1 -173.7(2)
N1 Ru1 O1 C1 -11.80(19)
C30 Ru1 O1 C1 74.0(2)
C32 Ru1 O1 C1 179.87(19)
C35 Ru1 O1 C1 96.4(2)
C33 Ru1 O1 C1 164.26(19)
C31 Ru1 O1 C1 99.3(4)
C34 Ru1 O1 C1 132.1(2)
S1 Ru1 O1 C1 -87.76(19)
O1 Ru1 N1 C2 9.97(19)
C30 Ru1 N1 C2 -120.7(2)
C32 Ru1 N1 C2 179.22(19)
C35 Ru1 N1 C2 -85.3(2)
C33 Ru1 N1 C2 -130.4(9)
C31 Ru1 N1 C2 -157.0(2)
C34 Ru1 N1 C2 -61.7(3)
S1 Ru1 N1 C2 109.9(2)
O1 Ru1 N1 C20 -141.3(2)
C30 Ru1 N1 C20 88.1(2)
C32 Ru1 N1 C20 28.0(3)
C35 Ru1 N1 C20 123.4(2)
C33 Ru1 N1 C20 78.3(10)
C31 Ru1 N1 C20 51.8(2)
C34 Ru1 N1 C20 147.0(2)
S1 Ru1 N1 C20 -41.37(19)
C20 N1 C2 C3 -33.9(4)
Ru1 N1 C2 C3 176.0(2)
C20 N1 C2 C1 143.2(3)
Ru1 N1 C2 C1 -6.9(3)
O1 C1 C2 N1 -3.5(4)
C6 C1 C2 N1 -177.9(3)
O1 C1 C2 C3 173.8(3)
C6 C1 C2 C3 -0.7(4)
N1 C2 C3 C4 -179.6(3)
C1 C2 C3 C4 3.6(4)
C2 C3 C4 C5 -3.0(4)
C2 C3 C4 C7 179.0(3)
C3 C4 C5 C6 -0.4(5)
C7 C4 C5 C6 177.6(3)
C4 C5 C6 C1 3.2(5)
C4 C5 C6 C8 -173.8(3)
O1 C1 C6 C5 -176.8(3)
C2 C1 C6 C5 -2.6(4)
O1 C1 C6 C8 0.3(5)
C2 C1 C6 C8 174.4(3)
C3 C4 C7 C10 3.1(5)
C5 C4 C7 C10 -174.9(3)
C3 C4 C7 C9 -118.3(3)
C5 C4 C7 C9 63.8(4)
C3 C4 C7 C11 123.8(3)
C5 C4 C7 C11 -54.2(4)
C5 C6 C8 C13 -126.5(3)
C1 C6 C8 C13 56.7(4)
C5 C6 C8 C14 113.0(3)
C1 C6 C8 C14 -63.9(4)
C5 C6 C8 C12 -5.6(5)
C1 C6 C8 C12 177.5(3)
C2 N1 C20 C25 67.8(4)
Ru1 N1 C20 C25 -142.3(2)
C2 N1 C20 C21 -111.9(3)
Ru1 N1 C20 C21 38.0(3)
C25 C20 C21 C22 -0.3(4)
N1 C20 C21 C22 179.4(3)
C25 C20 C21 S1 176.0(2)
N1 C20 C21 S1 -4.2(3)
C26 S1 C21 C22 -94.9(3)
Ru1 S1 C21 C22 153.4(2)
C26 S1 C21 C20 88.8(2)
Ru1 S1 C21 C20 -22.8(2)
C20 C21 C22 C23 -0.7(4)
S1 C21 C22 C23 -176.8(2)
C21 C22 C23 C24 1.8(5)
C22 C23 C24 C25 -1.8(5)
C23 C24 C25 C20 0.7(4)
C21 C20 C25 C24 0.3(4)
N1 C20 C25 C24 -179.4(3)
N1 Ru1 C30 C35 116.13(17)
O1 Ru1 C30 C35 38.5(2)
C32 Ru1 C30 C35 -102.18(18)
C33 Ru1 C30 C35 -64.89(17)
C31 Ru1 C30 C35 -132.2(2)
C34 Ru1 C30 C35 -28.62(16)
S1 Ru1 C30 C35 -165.36(13)
N1 Ru1 C30 C31 -111.66(16)
O1 Ru1 C30 C31 170.67(14)
C32 Ru1 C30 C31 30.04(16)
C35 Ru1 C30 C31 132.2(2)
C33 Ru1 C30 C31 67.32(17)
C34 Ru1 C30 C31 103.59(18)
S1 Ru1 C30 C31 -33.15(19)
C35 C30 C31 C32 3.2(4)
Ru1 C30 C31 C32 -53.0(2)
C35 C30 C31 C37 -177.5(3)
Ru1 C30 C31 C37 126.3(3)
C35 C30 C31 Ru1 56.1(2)
N1 Ru1 C31 C32 -153.98(16)
O1 Ru1 C31 C32 98.3(4)
C30 Ru1 C31 C32 130.4(2)
C35 Ru1 C31 C32 101.33(18)
C33 Ru1 C31 C32 28.87(17)
C34 Ru1 C31 C32 64.94(17)
S1 Ru1 C31 C32 -74.66(16)
N1 Ru1 C31 C30 75.59(17)
O1 Ru1 C31 C30 -32.1(5)
C32 Ru1 C31 C30 -130.4(2)
C35 Ru1 C31 C30 -29.10(17)
C33 Ru1 C31 C30 -101.56(18)
C34 Ru1 C31 C30 -65.49(17)
S1 Ru1 C31 C30 154.91(15)
N1 Ru1 C31 C37 -41.5(3)
O1 Ru1 C31 C37 -149.2(3)
C30 Ru1 C31 C37 -117.1(3)
C32 Ru1 C31 C37 112.5(3)
C35 Ru1 C31 C37 -146.2(3)
C33 Ru1 C31 C37 141.4(3)
C34 Ru1 C31 C37 177.4(3)
S1 Ru1 C31 C37 37.8(3)
C30 C31 C32 C33 -3.1(4)
C37 C31 C32 C33 177.5(2)
Ru1 C31 C32 C33 -56.0(2)
C30 C31 C32 Ru1 52.9(2)
C37 C31 C32 Ru1 -126.5(2)
N1 Ru1 C32 C31 39.6(2)
O1 Ru1 C32 C31 -157.84(16)
C30 Ru1 C32 C31 -30.28(16)
C35 Ru1 C32 C31 -67.49(17)
C33 Ru1 C32 C31 -132.9(3)
C34 Ru1 C32 C31 -104.20(19)
S1 Ru1 C32 C31 106.14(16)
N1 Ru1 C32 C33 172.53(16)
O1 Ru1 C32 C33 -24.9(2)
C30 Ru1 C32 C33 102.62(19)
C35 Ru1 C32 C33 65.42(18)
C31 Ru1 C32 C33 132.9(3)
C34 Ru1 C32 C33 28.71(17)
S1 Ru1 C32 C33 -120.96(16)
C31 C32 C33 C34 1.6(4)
Ru1 C32 C33 C34 -54.5(2)
C31 C32 C33 Ru1 56.1(2)
N1 Ru1 C33 C34 76.1(10)
O1 Ru1 C33 C34 -63.35(18)
C30 Ru1 C33 C34 66.12(18)
C32 Ru1 C33 C34 132.2(3)
C35 Ru1 C33 C34 29.23(17)
C31 Ru1 C33 C34 103.56(19)
S1 Ru1 C33 C34 -165.52(15)
N1 Ru1 C33 C32 -56.1(10)
O1 Ru1 C33 C32 164.48(16)
C30 Ru1 C33 C32 -66.06(17)
C35 Ru1 C33 C32 -102.95(19)
C31 Ru1 C33 C32 -28.62(17)
C34 Ru1 C33 C32 -132.2(3)
S1 Ru1 C33 C32 62.30(17)
C32 C33 C34 C35 0.0(4)
Ru1 C33 C34 C35 -53.2(2)
C32 C33 C34 C36 178.1(3)
Ru1 C33 C34 C36 125.0(3)
C32 C33 C34 Ru1 53.1(2)
N1 Ru1 C34 C33 -170.74(16)
O1 Ru1 C34 C33 121.34(17)
C30 Ru1 C34 C33 -102.96(18)
C32 Ru1 C34 C33 -29.42(17)
C35 Ru1 C34 C33 -131.9(2)
C31 Ru1 C34 C33 -65.98(17)
S1 Ru1 C34 C33 22.0(2)
N1 Ru1 C34 C35 -38.8(2)
O1 Ru1 C34 C35 -106.76(16)
C30 Ru1 C34 C35 28.95(16)
C32 Ru1 C34 C35 102.49(18)
C33 Ru1 C34 C35 131.9(2)
C31 Ru1 C34 C35 65.93(17)
S1 Ru1 C34 C35 153.92(13)
N1 Ru1 C34 C36 75.4(3)
O1 Ru1 C34 C36 7.5(3)
C30 Ru1 C34 C36 143.2(3)
C32 Ru1 C34 C36 -143.3(3)
C35 Ru1 C34 C36 114.2(3)
C33 Ru1 C34 C36 -113.9(3)
C31 Ru1 C34 C36 -179.8(3)
S1 Ru1 C34 C36 -91.9(3)
C31 C30 C35 C34 -1.7(4)
Ru1 C30 C35 C34 54.6(2)
C31 C30 C35 Ru1 -56.3(2)
C33 C34 C35 C30 0.1(4)
C36 C34 C35 C30 -178.0(3)
Ru1 C34 C35 C30 -53.4(2)
C33 C34 C35 Ru1 53.4(2)
C36 C34 C35 Ru1 -124.7(3)
N1 Ru1 C35 C30 -71.73(17)
O1 Ru1 C35 C30 -151.48(16)
C32 Ru1 C35 C30 66.42(17)
C33 Ru1 C35 C30 103.70(18)
C31 Ru1 C35 C30 29.23(16)
C34 Ru1 C35 C30 132.7(2)
S1 Ru1 C35 C30 43.4(4)
N1 Ru1 C35 C34 155.58(16)
O1 Ru1 C35 C34 75.83(16)
C30 Ru1 C35 C34 -132.7(2)
C32 Ru1 C35 C34 -66.27(17)
C33 Ru1 C35 C34 -29.00(16)
C31 Ru1 C35 C34 -103.47(18)
S1 Ru1 C35 C34 -89.3(3)
C32 C31 C37 C39 171.9(3)
C30 C31 C37 C39 -7.4(4)
Ru1 C31 C37 C39 83.6(3)
C32 C31 C37 C38 -64.7(4)
C30 C31 C37 C38 116.1(3)
Ru1 C31 C37 C38 -152.9(2)
Ru2 O1A C1A C2A 7.8(3)
Ru2 O1A C1A C6A -175.9(2)
C1A O1A Ru2 N1A -6.6(2)
C1A O1A Ru2 C32A -174.8(2)
C1A O1A Ru2 C30A 82.9(2)
C1A O1A Ru2 C35A 107.5(2)
C1A O1A Ru2 C33A 174.35(19)
C1A O1A Ru2 C31A 90.8(4)
C1A O1A Ru2 C34A 144.4(2)
C1A O1A Ru2 S1A -82.52(19)
C2A N1A Ru2 O1A 4.5(2)
C20A N1A Ru2 O1A -141.6(2)
C2A N1A Ru2 C32A 175.84(19)
C20A N1A Ru2 C32A 29.8(3)
C2A N1A Ru2 C30A -119.6(2)
C20A N1A Ru2 C30A 94.4(2)
C2A N1A Ru2 C35A -85.6(2)
C20A N1A Ru2 C35A 128.4(2)
C2A N1A Ru2 C33A 178.3(6)
C20A N1A Ru2 C33A 32.3(8)
C2A N1A Ru2 C31A -157.4(2)
C20A N1A Ru2 C31A 56.6(2)
C2A N1A Ru2 C34A -62.3(3)
C20A N1A Ru2 C34A 151.6(2)
C2A N1A Ru2 S1A 104.9(2)
C20A N1A Ru2 S1A -41.11(19)
C21A S1A Ru2 O1A 105.21(11)
C26A S1A Ru2 O1A -0.92(14)
C21A S1A Ru2 N1A 29.57(11)
C26A S1A Ru2 N1A -76.57(14)
C21A S1A Ru2 C32A -106.96(12)
C26A S1A Ru2 C32A 146.90(15)
C21A S1A Ru2 C30A -57.53(15)
C26A S1A Ru2 C30A -163.67(16)
C21A S1A Ru2 C35A -113.5(3)
C26A S1A Ru2 C35A 140.4(3)
C21A S1A Ru2 C33A -142.02(12)
C26A S1A Ru2 C33A 111.84(14)
C21A S1A Ru2 C31A -72.73(12)
C26A S1A Ru2 C31A -178.87(14)
C21A S1A Ru2 C34A -159.52(13)
C26A S1A Ru2 C34A 94.34(16)
C20A N1A C2A C3A -34.0(4)
Ru2 N1A C2A C3A -179.3(2)
C20A N1A C2A C1A 143.5(3)
Ru2 N1A C2A C1A -1.9(3)
O1A C1A C2A N1A -3.9(4)
C6A C1A C2A N1A 179.7(3)
O1A C1A C2A C3A 173.7(3)
C6A C1A C2A C3A -2.7(4)
N1A C2A C3A C4A -178.1(3)
C1A C2A C3A C4A 4.7(4)
C2A C3A C4A C5A -3.3(4)
C2A C3A C4A C7A 175.9(3)
C6A C5A C4A C3A 0.0(5)
C6A C5A C4A C7A -179.2(3)
C4A C5A C6A C1A 1.8(5)
C4A C5A C6A C8A -176.7(3)
O1A C1A C6A C5A -176.7(3)
C2A C1A C6A C5A -0.5(4)
O1A C1A C6A C8A 1.9(4)
C2A C1A C6A C8A 178.1(3)
C3A C4A C7A C11A 1.8(4)
C5A C4A C7A C11A -179.0(3)
C3A C4A C7A C9A -117.5(3)
C5A C4A C7A C9A 61.6(4)
C3A C4A C7A C10A 122.6(3)
C5A C4A C7A C10A -58.2(4)
C5A C6A C8A C12A 121.5(3)
C1A C6A C8A C12A -56.9(4)
C5A C6A C8A C13A 1.5(4)
C1A C6A C8A C13A -177.0(3)
C5A C6A C8A C14A -117.8(3)
C1A C6A C8A C14A 63.8(4)
C2A N1A C20A C25A 72.9(4)
Ru2 N1A C20A C25A -142.1(2)
C2A N1A C20A C21A -106.8(3)
Ru2 N1A C20A C21A 38.3(3)
C25A C20A C21A C22A -1.4(4)
N1A C20A C21A C22A 178.3(2)
C25A C20A C21A S1A 175.2(2)
N1A C20A C21A S1A -5.1(3)
C26A S1A C21A C22A -93.8(3)
Ru2 S1A C21A C22A 154.5(2)
C26A S1A C21A C20A 89.6(2)
Ru2 S1A C21A C20A -22.1(2)
C20A C21A C22A C23A -0.4(4)
S1A C21A C22A C23A -176.8(2)
C21A C22A C23A C24A 1.3(5)
C22A C23A C24A C25A -0.5(5)
C21A C20A C25A C24A 2.2(4)
N1A C20A C25A C24A -177.4(3)
C23A C24A C25A C20A -1.3(5)
O1A Ru2 C30A C35A 43.1(2)
N1A Ru2 C30A C35A 122.71(17)
C32A Ru2 C30A C35A -102.58(19)
C33A Ru2 C30A C35A -65.06(18)
C31A Ru2 C30A C35A -132.9(3)
C34A Ru2 C30A C35A -28.71(17)
S1A Ru2 C30A C35A -157.80(14)
O1A Ru2 C30A C31A 176.09(14)
N1A Ru2 C30A C31A -104.35(17)
C32A Ru2 C30A C31A 30.36(16)
C35A Ru2 C30A C31A 132.9(3)
C33A Ru2 C30A C31A 67.88(17)
C34A Ru2 C30A C31A 104.23(18)
S1A Ru2 C30A C31A -24.9(2)
C35A C30A C31A C32A 1.5(4)
Ru2 C30A C31A C32A -53.4(2)
C35A C30A C31A C37A -178.5(3)
Ru2 C30A C31A C37A 126.6(3)
C35A C30A C31A Ru2 54.9(2)
O1A Ru2 C31A C32A 119.2(3)
N1A Ru2 C31A C32A -147.46(16)
C30A Ru2 C31A C32A 129.9(2)
C35A Ru2 C31A C32A 101.32(19)
C33A Ru2 C31A C32A 28.72(16)
C34A Ru2 C31A C32A 64.59(17)
S1A Ru2 C31A C32A -67.48(16)
O1A Ru2 C31A C30A -10.6(4)
N1A Ru2 C31A C30A 82.68(18)
C32A Ru2 C31A C30A -129.9(2)
C35A Ru2 C31A C30A -28.54(17)
C33A Ru2 C31A C30A -101.14(18)
C34A Ru2 C31A C30A -65.27(18)
S1A Ru2 C31A C30A 162.67(15)
O1A Ru2 C31A C37A -128.2(3)
N1A Ru2 C31A C37A -34.9(3)
C32A Ru2 C31A C37A 112.5(3)
C30A Ru2 C31A C37A -117.6(3)
C35A Ru2 C31A C37A -146.1(3)
C33A Ru2 C31A C37A 141.3(3)
C34A Ru2 C31A C37A 177.1(3)
S1A Ru2 C31A C37A 45.1(3)
C30A C31A C32A C33A -1.9(4)
C37A C31A C32A C33A 178.1(3)
Ru2 C31A C32A C33A -55.5(2)
C30A C31A C32A Ru2 53.5(2)
C37A C31A C32A Ru2 -126.4(3)
O1A Ru2 C32A C31A -149.97(17)
N1A Ru2 C32A C31A 46.0(2)
C30A Ru2 C32A C31A -30.76(16)
C35A Ru2 C32A C31A -67.71(17)
C33A Ru2 C32A C31A -133.4(2)
C34A Ru2 C32A C31A -105.02(18)
S1A Ru2 C32A C31A 114.13(16)
O1A Ru2 C32A C33A -16.6(3)
N1A Ru2 C32A C33A 179.40(15)
C30A Ru2 C32A C33A 102.60(18)
C35A Ru2 C32A C33A 65.66(17)
C31A Ru2 C32A C33A 133.4(2)
C34A Ru2 C32A C33A 28.35(16)
S1A Ru2 C32A C33A -112.50(16)
C31A C32A C33A C34A 1.9(4)
Ru2 C32A C33A C34A -53.8(2)
C31A C32A C33A Ru2 55.7(2)
O1A Ru2 C33A C34A -56.57(18)
N1A Ru2 C33A C34A 129.9(6)
C32A Ru2 C33A C34A 132.8(2)
C30A Ru2 C33A C34A 66.62(17)
C35A Ru2 C33A C34A 29.93(17)
C31A Ru2 C33A C34A 104.41(18)
S1A Ru2 C33A C34A -158.32(15)
O1A Ru2 C33A C32A 170.65(15)
N1A Ru2 C33A C32A -2.9(7)
C30A Ru2 C33A C32A -66.16(17)
C35A Ru2 C33A C32A -102.85(18)
C31A Ru2 C33A C32A -28.37(16)
C34A Ru2 C33A C32A -132.8(2)
S1A Ru2 C33A C32A 68.91(16)
C31A C30A C35A C34A -1.1(4)
Ru2 C30A C35A C34A 53.8(2)
C31A C30A C35A Ru2 -54.9(2)
O1A Ru2 C35A C30A -145.60(17)
N1A Ru2 C35A C30A -66.83(19)
C32A Ru2 C35A C30A 66.28(17)
C33A Ru2 C35A C30A 103.79(18)
C31A Ru2 C35A C30A 29.01(16)
C34A Ru2 C35A C30A 133.1(2)
S1A Ru2 C35A C30A 72.9(4)
O1A Ru2 C35A C34A 81.29(16)
N1A Ru2 C35A C34A 160.07(15)
C32A Ru2 C35A C34A -66.83(17)
C30A Ru2 C35A C34A -133.1(2)
C33A Ru2 C35A C34A -29.31(16)
C31A Ru2 C35A C34A -104.10(18)
S1A Ru2 C35A C34A -60.2(4)
C32A C31A C37A C38A 171.4(3)
C30A C31A C37A C38A -8.5(4)
Ru2 C31A C37A C38A 83.3(3)
C32A C31A C37A C39A -65.0(3)
C30A C31A C37A C39A 115.0(3)
Ru2 C31A C37A C39A -153.2(2)
C32A C33A C34A C35A -1.4(4)
Ru2 C33A C34A C35A -54.0(2)
C32A C33A C34A C36A 175.8(3)
Ru2 C33A C34A C36A 123.2(3)
C32A C33A C34A Ru2 52.6(2)
C30A C35A C34A C33A 1.0(4)
Ru2 C35A C34A C33A 54.2(2)
C30A C35A C34A C36A -176.2(3)
Ru2 C35A C34A C36A -123.0(3)
C30A C35A C34A Ru2 -53.2(2)
O1A Ru2 C34A C33A 128.77(17)
N1A Ru2 C34A C33A -167.32(17)
C32A Ru2 C34A C33A -29.19(16)
C30A Ru2 C34A C33A -102.68(18)
C35A Ru2 C34A C33A -131.2(2)
C31A Ru2 C34A C33A -65.61(17)
S1A Ru2 C34A C33A 29.8(2)
O1A Ru2 C34A C35A -100.03(16)
N1A Ru2 C34A C35A -36.1(3)
C32A Ru2 C34A C35A 102.01(18)
C30A Ru2 C34A C35A 28.52(16)
C33A Ru2 C34A C35A 131.2(2)
C31A Ru2 C34A C35A 65.60(17)
S1A Ru2 C34A C35A 160.98(13)
O1A Ru2 C34A C36A 13.8(3)
N1A Ru2 C34A C36A 77.7(3)
C32A Ru2 C34A C36A -144.1(3)
C30A Ru2 C34A C36A 142.4(3)
C35A Ru2 C34A C36A 113.9(3)
C33A Ru2 C34A C36A -114.9(3)
C31A Ru2 C34A C36A 179.5(3)
S1A Ru2 C34A C36A -85.2(3)
C107 F5 F5A F6 -23.0(6)
F5 F5A F6 F6A 29(2)
C107 F5A F6 F6A 0(2)
F5 F5A F6 C107 29.1(8)
F5A F6 F6A C107 0.0(17)
C105 C100 C101 C102 -0.2(5)
C105 C100 C101 C107 179.7(3)
C100 C101 C102 C103 -0.5(4)
C107 C101 C102 C103 179.7(3)
C101 C102 C103 C104 0.5(4)
C101 C102 C103 C106 179.6(3)
F2 C106 C103 C102 -105.7(3)
F1 C106 C103 C102 15.5(4)
F3 C106 C103 C102 134.4(3)
F2 C106 C103 C104 73.4(3)
F1 C106 C103 C104 -165.4(3)
F3 C106 C103 C104 -46.5(4)
C102 C103 C104 C105 0.1(4)
C106 C103 C104 C105 -179.0(3)
C103 C104 C105 C100 -0.7(4)
C103 C104 C105 B1 -175.9(3)
C101 C100 C105 C104 0.8(4)
C101 C100 C105 B1 175.9(3)
C111 B1 C105 C104 -37.8(4)
C120 B1 C105 C104 -156.0(3)
C130 B1 C105 C104 82.2(3)
C111 B1 C105 C100 147.4(3)
C120 B1 C105 C100 29.2(4)
C130 B1 C105 C100 -92.6(3)
F6A F6 C107 F4 65.2(8)
F5A F6 C107 F4 -114.8(4)
F6A F6 C107 F5A -180.0(8)
F6A F6 C107 F5 167.6(7)
F5A F6 C107 F5 -12.4(3)
F6A F6 C107 C101 -71.5(8)
F5A F6 C107 C101 108.5(4)
F5A F6 C107 F6A 180.0(8)
F5 F5A C107 F6 -157.6(6)
F5 F5A C107 F4 -54.6(6)
F6 F5A C107 F4 103.0(5)
F6 F5A C107 F5 157.6(6)
F5 F5A C107 C101 89.7(6)
F6 F5A C107 C101 -112.7(5)
F5 F5A C107 F6A -157.6(5)
F6 F5A C107 F6A 0.0(4)
F5A F5 C107 F6 21.2(6)
F5A F5 C107 F4 134.4(5)
F5A F5 C107 C101 -105.0(6)
F5A F5 C107 F6A 28.4(7)
C102 C101 C107 F6 -84.3(5)
C100 C101 C107 F6 95.8(5)
C102 C101 C107 F4 140.6(3)
C100 C101 C107 F4 -39.3(5)
C102 C101 C107 F5A -5.4(5)
C100 C101 C107 F5A 174.7(4)
C102 C101 C107 F5 30.9(5)
C100 C101 C107 F5 -149.0(3)
C102 C101 C107 F6A -111.7(3)
C100 C101 C107 F6A 68.4(4)
F6 F6A C107 F4 -121.2(8)
F6 F6A C107 F5A 0.0(7)
F6 F6A C107 F5 -15.3(8)
F6 F6A C107 C101 119.4(8)
C115 C110 C111 C112 0.4(4)
C115 C110 C111 B1 175.1(3)
C105 B1 C111 C110 159.6(3)
C120 B1 C111 C110 -77.5(3)
C130 B1 C111 C110 43.0(4)
C105 B1 C111 C112 -26.3(4)
C120 B1 C111 C112 96.7(3)
C130 B1 C111 C112 -142.8(3)
C110 C111 C112 C113 -0.5(4)
B1 C111 C112 C113 -174.9(3)
C111 C112 C113 C114 0.7(5)
C111 C112 C113 C116 179.6(3)
C112 C113 C114 C115 -0.6(5)
C116 C113 C114 C115 -179.5(3)
C113 C114 C115 C110 0.4(5)
C113 C114 C115 C117 -178.8(3)
C111 C110 C115 C114 -0.3(5)
C111 C110 C115 C117 178.9(3)
C114 C113 C116 F13 109.1(4)
C112 C113 C116 F13 -69.9(4)
C114 C113 C116 F12 -12.0(5)
C112 C113 C116 F12 169.1(3)
C114 C113 C116 F11 -132.0(3)
C112 C113 C116 F11 49.0(4)
C114 C115 C117 F16 164.2(3)
C110 C115 C117 F16 -15.0(5)
C114 C115 C117 F14 43.2(5)
C110 C115 C117 F14 -136.1(3)
C114 C115 C117 F15 -74.6(4)
C110 C115 C117 F15 106.2(4)
C111 B1 C120 C121 -84.0(3)
C105 B1 C120 C121 39.7(4)
C130 B1 C120 C121 156.8(3)
C111 B1 C120 C125 87.7(3)
C105 B1 C120 C125 -148.7(3)
C130 B1 C120 C125 -31.6(4)
C125 C120 C121 C122 -0.6(4)
B1 C120 C121 C122 171.6(3)
C120 C121 C122 C123 0.6(5)
C120 C121 C122 C126 177.5(3)
C121 C122 C123 C124 0.1(5)
C126 C122 C123 C124 -176.8(3)
C122 C123 C124 C125 -0.8(5)
C122 C123 C124 C127 179.8(3)
C123 C124 C125 C120 0.9(5)
C127 C124 C125 C120 -179.8(3)
C121 C120 C125 C124 -0.2(4)
B1 C120 C125 C124 -172.2(3)
F21A F21 C126 F22 -45.8(7)
F21A F21 C126 F20 -153.0(6)
F21A F21 C126 C122 90.4(6)
F21 F21A C126 F22 140.4(6)
F21 F21A C126 F20 30.9(7)
F21 F21A C126 C122 -101.4(6)
C121 C122 C126 F22 142.8(3)
C123 C122 C126 F22 -40.2(5)
C121 C122 C126 F20 -99.3(4)
C123 C122 C126 F20 77.6(4)
C121 C122 C126 F21 4.6(5)
C123 C122 C126 F21 -178.5(4)
C121 C122 C126 F21A 35.2(5)
C123 C122 C126 F21A -147.9(4)
F24A F24 C127 F23 -46.1(7)
F24A F24 C127 F25 -155.2(6)
F24A F24 C127 C124 88.2(7)
F24 F24A C127 F23 139.6(6)
F24 F24A C127 F25 28.7(7)
F24 F24A C127 C124 -103.6(6)
C123 C124 C127 F24 -21.9(5)
C125 C124 C127 F24 158.7(4)
C123 C124 C127 F23 114.3(4)
C125 C124 C127 F23 -65.1(4)
C123 C124 C127 F25 -128.4(3)
C125 C124 C127 F25 52.2(4)
C123 C124 C127 F24A 7.7(5)
C125 C124 C127 F24A -171.7(4)
C111 B1 C130 C135 30.5(4)
C105 B1 C130 C135 -91.9(3)
C120 B1 C130 C135 146.0(3)
C111 B1 C130 C131 -153.8(3)
C105 B1 C130 C131 83.9(3)
C120 B1 C130 C131 -38.3(4)
C135 C130 C131 C132 -1.7(4)
B1 C130 C131 C132 -177.7(3)
C130 C131 C132 C133 0.6(5)
C130 C131 C132 C136 -177.1(3)
C131 C132 C133 C134 1.0(5)
C136 C132 C133 C134 178.6(3)
C132 C133 C134 C135 -1.2(4)
C132 C133 C134 C137 176.7(3)
C131 C130 C135 C134 1.4(4)
B1 C130 C135 C134 177.4(3)
C133 C134 C135 C130 0.0(4)
C137 C134 C135 C130 -177.9(3)
C133 C132 C136 F30 152.5(3)
C131 C132 C136 F30 -29.8(5)
C133 C132 C136 F31 30.5(5)
C131 C132 C136 F31 -151.8(3)
C133 C132 C136 F32 -85.1(4)
C131 C132 C136 F32 92.6(4)
C133 C134 C137 F33 -112.2(3)
C135 C134 C137 F33 65.8(4)
C133 C134 C137 F34 9.4(4)
C135 C134 C137 F34 -172.7(3)
C133 C134 C137 F35 129.2(3)
C135 C134 C137 F35 -52.9(4)
F116 F113 F114 C217 -9.6(9)
F114 F113 F116 F117 -15.9(18)
C217 F113 F116 F117 -27.5(10)
F114 F113 F116 C217 11.6(11)
F113 F116 F117 C217 21.8(8)
C205 C200 C201 C202 -0.5(4)
C205 C200 C201 B2 -176.1(3)
C231 B2 C201 C202 -99.5(3)
C215 B2 C201 C202 140.3(3)
C222 B2 C201 C202 22.9(4)
C231 B2 C201 C200 75.6(3)
C215 B2 C201 C200 -44.6(3)
C222 B2 C201 C200 -162.0(2)
C200 C201 C202 C203 1.1(4)
B2 C201 C202 C203 176.4(3)
C201 C202 C203 C204 -0.8(4)
C201 C202 C203 C206 179.0(3)
C202 C203 C204 C205 -0.3(4)
C206 C203 C204 C205 180.0(3)
C201 C200 C205 C204 -0.5(5)
C201 C200 C205 C207 179.5(3)
C203 C204 C205 C200 0.9(4)
C203 C204 C205 C207 -179.1(3)
C204 C203 C206 F103 -104.0(3)
C202 C203 C206 F103 76.2(4)
C204 C203 C206 F101 136.7(3)
C202 C203 C206 F101 -43.0(4)
C204 C203 C206 F102 16.9(4)
C202 C203 C206 F102 -162.9(3)
C200 C205 C207 F106 20.4(5)
C204 C205 C207 F106 -159.6(3)
C200 C205 C207 F105 -102.3(3)
C204 C205 C207 F105 77.7(4)
C200 C205 C207 F104 139.9(3)
C204 C205 C207 F104 -40.1(4)
C215 C210 C211 C212 -2.8(5)
C215 C210 C211 C217 175.9(3)
C210 C211 C212 C213 -0.2(4)
C217 C211 C212 C213 -178.8(3)
C211 C212 C213 C214 2.2(4)
C211 C212 C213 C216 -176.0(3)
C212 C213 C214 C215 -1.4(4)
C216 C213 C214 C215 176.9(3)
C213 C214 C215 C210 -1.4(4)
C213 C214 C215 B2 -179.0(3)
C211 C210 C215 C214 3.5(4)
C211 C210 C215 B2 -179.0(3)
C231 B2 C215 C214 -143.7(3)
C201 B2 C215 C214 -28.6(4)
C222 B2 C215 C214 93.3(3)
C231 B2 C215 C210 38.8(4)
C201 B2 C215 C210 154.0(3)
C222 B2 C215 C210 -84.1(3)
C212 C213 C216 F112 -12.9(4)
C214 C213 C216 F112 168.8(3)
C212 C213 C216 F111 111.0(3)
C214 C213 C216 F111 -67.3(4)
C212 C213 C216 F110 -132.1(3)
C214 C213 C216 F110 49.6(4)
F114 F113 C217 F116 -173.0(7)
F114 F113 C217 F115 -61.2(7)
F116 F113 C217 F115 111.8(4)
F116 F113 C217 F114 173.0(7)
F114 F113 C217 F117 -162.8(6)
F116 F113 C217 F117 10.2(4)
F114 F113 C217 C211 79.5(6)
F116 F113 C217 C211 -107.5(4)
F117 F116 C217 F113 160.4(7)
F117 F116 C217 F115 50.9(7)
F113 F116 C217 F115 -109.5(4)
F117 F116 C217 F114 156.8(6)
F113 F116 C217 F114 -3.5(3)
F113 F116 C217 F117 -160.4(7)
F117 F116 C217 C211 -87.3(7)
F113 F116 C217 C211 112.4(4)
F113 F114 C217 F116 6.8(6)
F113 F114 C217 F115 126.6(6)
F113 F114 C217 F117 21.9(7)
F113 F114 C217 C211 -112.8(6)
F116 F117 C217 F113 -18.9(7)
F116 F117 C217 F115 -136.0(7)
F116 F117 C217 F114 -29.7(8)
F116 F117 C217 C211 105.0(7)
C210 C211 C217 F113 32.0(5)
C212 C211 C217 F113 -149.3(4)
C210 C211 C217 F116 -48.3(5)
C212 C211 C217 F116 130.3(4)
C210 C211 C217 F115 172.7(3)
C212 C211 C217 F115 -8.6(5)
C210 C211 C217 F114 62.8(4)
C212 C211 C217 F114 -118.5(4)
C210 C211 C217 F117 -81.4(4)
C212 C211 C217 F117 97.3(4)
C225 C220 C221 C222 0.6(4)
C227 C220 C221 C222 -179.8(3)
C220 C221 C222 C223 -1.3(4)
C220 C221 C222 B2 -177.0(3)
C231 B2 C222 C223 158.7(3)
C215 B2 C222 C223 -78.9(3)
C201 B2 C222 C223 41.5(3)
C231 B2 C222 C221 -25.8(4)
C215 B2 C222 C221 96.6(3)
C201 B2 C222 C221 -143.0(3)
C221 C222 C223 C224 1.5(4)
B2 C222 C223 C224 177.3(3)
C222 C223 C224 C225 -0.9(4)
C222 C223 C224 C226 176.8(3)
C223 C224 C225 C220 0.1(4)
C226 C224 C225 C220 -177.6(3)
C221 C220 C225 C224 0.1(4)
C227 C220 C225 C224 -179.5(3)
C225 C224 C226 F120 -26.8(4)
C223 C224 C226 F120 155.4(3)
C225 C224 C226 F121 -147.5(3)
C223 C224 C226 F121 34.8(4)
C225 C224 C226 F122 92.2(3)
C223 C224 C226 F122 -85.6(3)
C221 C220 C227 F124 -95.2(4)
C225 C220 C227 F124 84.5(4)
C221 C220 C227 F125 26.1(4)
C225 C220 C227 F125 -154.3(3)
C221 C220 C227 F123 146.2(3)
C225 C220 C227 F123 -34.2(4)
C235 C230 C231 C232 0.9(4)
C235 C230 C231 B2 172.9(3)
C215 B2 C231 C230 29.3(4)
C201 B2 C231 C230 -89.9(3)
C222 B2 C231 C230 147.8(3)
C215 B2 C231 C232 -159.3(3)
C201 B2 C231 C232 81.5(3)
C222 B2 C231 C232 -40.8(4)
C230 C231 C232 C233 -0.7(4)
B2 C231 C232 C233 -172.7(3)
C231 C232 C233 C234 0.3(5)
C231 C232 C233 C236 -178.8(3)
C232 C233 C234 C235 0.1(5)
C236 C233 C234 C235 179.2(3)
C233 C234 C235 C230 0.0(5)
C233 C234 C235 C237 179.9(3)
C231 C230 C235 C234 -0.5(5)
C231 C230 C235 C237 179.5(3)
C232 C233 C236 F131 -21.4(5)
C234 C233 C236 F131 159.5(3)
C232 C233 C236 F130 101.6(4)
C234 C233 C236 F130 -77.4(4)
C232 C233 C236 F132 -141.7(3)
C234 C233 C236 F132 39.3(4)
C234 C235 C237 F135 6.5(4)
C230 C235 C237 F135 -173.6(3)
C234 C235 C237 F133 127.6(3)
C230 C235 C237 F133 -52.5(4)
C234 C235 C237 F134 -114.4(3)
C230 C235 C237 F134 65.5(4)

loop_
_platon_squeeze_void_nr
_platon_squeeze_void_average_x
_platon_squeeze_void_average_y
_platon_squeeze_void_average_z
_platon_squeeze_void_volume
_platon_squeeze_void_count_electrons
_platon_squeeze_void_content
1 0.500 0.182 0.318 1677 167 ' '
